data_1562907
loop_
_publ_author_name
'Wu, Shuting'
'Deng, Binbin'
'Jiang, Xiuling'
'Li, Ronghua'
'Guo, Jiangbin'
'Lai, Fulong'
'Huang, Xihe'
'Huang, Changcang'

_publ_section_title
;
 Step-by-step assembly of 4d--4f--3d complex based on heptamolybdate anion
;
_journal_name_full 'Journal of Solid State Chemistry'
_journal_page_first 451
_journal_page_last 457
_journal_paper_doi 10.1016/j.jssc.2012.06.049
_journal_volume 196
_journal_year 2012
_chemical_formula_sum 'Ce8 Mo58 N28 O232'
_chemical_formula_weight 10789.76
_space_group_IT_number 2
_space_group_name_Hall '-P 1'
_space_group_name_H-M_alt 'P -1'
_symmetry_cell_setting triclinic
_symmetry_space_group_name_H-M 'P -1'
_atom_sites_solution_hydrogens geom
_atom_sites_solution_primary direct
_atom_sites_solution_secondary difmap
_audit_creation_method SHELXL-97
_cell_angle_alpha 83.25(3)
_cell_angle_beta 78.64(3)
_cell_angle_gamma 79.33(3)
_cell_formula_units_Z 2
_cell_length_a 18.784(4)
_cell_length_b 24.070(5)
_cell_length_c 30.711(6)
_cell_measurement_reflns_used 38640
_cell_measurement_temperature 113(2)
_cell_measurement_theta_max 27.5087
_cell_measurement_theta_min 3.0153
_cell_volume 13331(5)
_computing_cell_refinement 'CrystalClear (Rigaku Inc., 2007)'
_computing_data_collection 'CrystalClear (Rigaku Inc., 2007)'
_computing_data_reduction 'CrystalClear (Rigaku Inc., 2007)'
_computing_structure_refinement 'SHELXL-97 (Sheldrick, 1997)'
_computing_structure_solution 'SHELXS-97 (Sheldrick, 1990)'
_diffrn_ambient_temperature 113(2)
_diffrn_detector_area_resol_mean 28.5714
_diffrn_measured_fraction_theta_full 0.983
_diffrn_measured_fraction_theta_max 0.983
_diffrn_measurement_method dtprofit.ref
_diffrn_radiation_monochromator graphite
_diffrn_radiation_source 'fine-focus sealed tube'
_diffrn_radiation_type MoK\a
_diffrn_radiation_wavelength 0.71073
_diffrn_reflns_av_R_equivalents 0.0871
_diffrn_reflns_av_sigmaI/netI 0.1257
_diffrn_reflns_limit_h_max 22
_diffrn_reflns_limit_h_min -22
_diffrn_reflns_limit_k_max 28
_diffrn_reflns_limit_k_min -23
_diffrn_reflns_limit_l_max 32
_diffrn_reflns_limit_l_min -36
_diffrn_reflns_number 94617
_diffrn_reflns_theta_full 25.00
_diffrn_reflns_theta_max 25.00
_diffrn_reflns_theta_min 3.00
_exptl_absorpt_coefficient_mu 4.064
_exptl_absorpt_correction_T_max 0.666
_exptl_absorpt_correction_T_min 0.549
_exptl_absorpt_correction_type multi-scan
_exptl_crystal_colour orange
_exptl_crystal_density_diffrn 2.688
_exptl_crystal_density_method 'not measured'
_exptl_crystal_description block
_exptl_crystal_F_000 9904
_exptl_crystal_size_max 0.15
_exptl_crystal_size_mid 0.15
_exptl_crystal_size_min 0.10
_refine_diff_density_max 1.994
_refine_diff_density_min -1.676
_refine_diff_density_rms 0.282
_refine_ls_extinction_method none
_refine_ls_goodness_of_fit_ref 1.036
_refine_ls_hydrogen_treatment mixed
_refine_ls_matrix_type full
_refine_ls_number_parameters 2935
_refine_ls_number_reflns 46159
_refine_ls_number_restraints 54
_refine_ls_restrained_S_all 1.035
_refine_ls_R_factor_all 0.0995
_refine_ls_R_factor_gt 0.0753
_refine_ls_shift/su_max 0.788
_refine_ls_shift/su_mean 0.001
_refine_ls_structure_factor_coef Fsqd
_refine_ls_weighting_details 'calc w=1/[\s^2^(Fo^2^)+(0.0703P)^2^+87.8594P] where P=(Fo^2^+2Fc^2^)/3'
_refine_ls_weighting_scheme calc
_refine_ls_wR_factor_gt 0.1850
_refine_ls_wR_factor_ref 0.2008
_reflns_number_gt 33876
_reflns_number_total 46159
_reflns_threshold_expression >2sigma(I)
_cod_data_source_file JSSC-2012-196-451.cif
_cod_data_source_block sq-w
_cod_depositor_comments
;
The following automatic conversions were performed:

data item '_exptl_absorpt_correction_type' value 'Multi-scan' was
changed to 'multi-scan' in accordance with the built-in table derived
from the CIF Core dictionary named 'cif_core.dic' version 2.4.5 last
updated on 2014-11-21.

Automatic conversion script
Id: cif_fix_values 8369 2020-08-20 11:38:08Z andrius 
;
_cod_original_cell_volume 13330(5)
_cod_original_sg_symbol_H-M P-1
_cod_database_code 1562907

loop_
_symmetry_equiv_pos_as_xyz
'x, y, z'
'-x, -y, -z'

loop_
_atom_site_label
_atom_site_type_symbol
_atom_site_fract_x
_atom_site_fract_y
_atom_site_fract_z
_atom_site_U_iso_or_equiv
_atom_site_adp_type
_atom_site_occupancy
_atom_site_symmetry_multiplicity
_atom_site_calc_flag
_atom_site_refinement_flags
_atom_site_disorder_assembly
_atom_site_disorder_group
Ce1 Ce 0.43604(5) 0.07871(4) 0.69345(3) 0.02044(19) Uani 1 1 d . . .
Ce2 Ce 0.92164(5) 0.09853(4) 0.22303(3) 0.0230(2) Uani 1 1 d . . .
Ce3 Ce 0.78211(5) 0.35368(4) 0.22921(3) 0.02224(19) Uani 1 1 d . . .
Ce4 Ce 1.06449(5) 0.35004(4) 0.07913(3) 0.02102(19) Uani 1 1 d . . .
Ce5 Ce 0.87953(5) 0.18531(4) 0.02672(3) 0.02083(19) Uani 1 1 d . . .
Ce6 Ce 0.39590(5) 0.18480(4) 0.50134(3) 0.0247(2) Uani 1 1 d . . .
Ce7 Ce 0.28888(5) 0.33164(4) 0.72030(3) 0.02171(19) Uani 1 1 d . . .
Ce8 Ce 0.57017(5) 0.34360(4) 0.57223(3) 0.02166(19) Uani 1 1 d . . .
Mo9 Mo 0.56305(7) 0.27642(6) 0.80769(4) 0.0216(3) Uani 1 1 d . . .
Mo10 Mo 0.72112(7) 0.25268(6) 0.73115(4) 0.0233(3) Uani 1 1 d . . .
Mo11 Mo 0.54382(7) 0.07825(6) 0.56329(4) 0.0212(3) Uani 1 1 d . . .
Mo12 Mo 0.94494(7) 0.24153(6) 0.27544(4) 0.0228(3) Uani 1 1 d . . .
Mo13 Mo 1.00476(8) 0.34971(6) 0.21613(4) 0.0241(3) Uani 1 1 d . . .
Mo14 Mo 1.20232(7) 0.06293(6) 0.02583(5) 0.0219(3) Uani 1 1 d . . .
Mo15 Mo 1.09419(7) 0.19245(6) 0.02913(4) 0.0215(3) Uani 1 1 d . . .
Mo16 Mo 0.42196(7) 0.23509(6) 0.62274(4) 0.0201(3) Uani 1 1 d . . .
Mo17 Mo 0.67801(7) 0.40136(6) -0.00788(5) 0.0239(3) Uani 1 1 d . . .
Mo18 Mo 0.71336(8) 0.06025(6) 0.50110(4) 0.0245(3) Uani 1 1 d . . .
Mo19 Mo 0.39820(7) 0.35458(6) 0.50625(4) 0.0214(3) Uani 1 1 d . . .
Mo20 Mo 0.65704(7) 0.14336(6) 0.78732(5) 0.0237(3) Uani 1 1 d . . .
Mo21 Mo 0.73877(7) 0.00885(6) 0.60529(5) 0.0236(3) Uani 1 1 d . . .
Mo22 Mo 1.23885(8) 0.03662(6) 0.13094(5) 0.0264(3) Uani 1 1 d . . .
Mo23 Mo 0.76469(7) 0.12339(6) 0.14761(5) 0.0232(3) Uani 1 1 d . . .
Mo24 Mo 0.63679(8) 0.38006(6) 0.73957(5) 0.0249(3) Uani 1 1 d . . .
Mo25 Mo 0.91202(7) 0.24706(6) 0.13929(4) 0.0209(3) Uani 1 1 d . . .
Mo26 Mo 0.60688(8) 0.18979(6) 0.51494(4) 0.0237(3) Uani 1 1 d . . .
Mo27 Mo 0.49949(8) 0.15447(6) 0.85238(4) 0.0243(3) Uani 1 1 d . . .
Mo28 Mo 0.23400(7) 0.17420(6) 0.71305(4) 0.0207(3) Uani 1 1 d . . .
Mo29 Mo 1.03360(7) 0.08754(6) 0.09109(4) 0.0217(3) Uani 1 1 d . . .
Mo30 Mo 0.51070(7) 0.32840(6) 0.70995(4) 0.0204(3) Uani 1 1 d . . .
Mo31 Mo 1.25764(8) 0.18289(6) -0.02814(5) 0.0270(3) Uani 1 1 d . . .
Mo32 Mo 1.29939(8) 0.14174(6) 0.06809(5) 0.0289(3) Uani 1 1 d . . .
Mo33 Mo 0.63379(7) -0.04808(6) 0.55905(5) 0.0235(3) Uani 1 1 d . . .
Mo34 Mo 0.73952(8) 0.54678(6) 0.10763(5) 0.0280(3) Uani 1 1 d . . .
Mo35 Mo 0.59659(8) 0.12304(6) 0.21145(5) 0.0271(3) Uani 1 1 d . . .
Mo36 Mo 0.84885(7) 0.42763(6) 0.10392(4) 0.0203(3) Uani 1 1 d . . .
Mo37 Mo 0.45156(7) 0.21598(6) 0.76185(4) 0.0202(3) Uani 1 1 d . . .
Mo38 Mo 1.05913(8) 0.30829(7) 0.31473(5) 0.0313(3) Uani 1 1 d . . .
Mo39 Mo 0.65593(8) 0.05616(6) 0.11595(5) 0.0273(3) Uani 1 1 d . . .
Mo40 Mo 0.71926(8) 0.19602(6) 0.23446(5) 0.0254(3) Uani 1 1 d . . .
Mo41 Mo 0.83421(8) 0.40137(6) -0.07469(4) 0.0253(3) Uani 1 1 d . . .
Mo42 Mo 0.79161(7) 0.48741(6) 0.00927(4) 0.0216(3) Uani 1 1 d . . .
Mo43 Mo 0.89089(7) 0.35627(5) 0.01689(4) 0.0199(3) Uani 1 1 d . . .
Mo44 Mo 0.27139(7) 0.11922(6) 0.61778(4) 0.0236(3) Uani 1 1 d . . .
Mo45 Mo 0.02399(8) 0.25133(6) 0.69760(5) 0.0287(3) Uani 1 1 d . . .
Mo46 Mo 0.29384(8) 0.48405(6) 0.50544(5) 0.0236(3) Uani 1 1 d . . .
Mo47 Mo 0.08084(8) 0.17372(6) 0.78030(5) 0.0283(3) Uani 1 1 d . . .
Mo48 Mo 0.99723(8) 0.18914(7) 0.36595(5) 0.0309(3) Uani 1 1 d . . .
Mo49 Mo 0.80400(8) 0.12410(6) 0.56062(5) 0.0296(3) Uani 1 1 d . . .
Mo50 Mo 0.63305(7) 0.47146(6) 0.07998(5) 0.0258(3) Uani 1 1 d . . .
Mo51 Mo 0.35313(7) 0.41640(6) 0.59801(4) 0.0227(3) Uani 1 1 d . . .
Mo52 Mo 0.24077(8) 0.53397(6) 0.60612(5) 0.0314(3) Uani 1 1 d . . .
Mo53 Mo 0.56368(8) 0.18231(6) 0.10968(5) 0.0303(3) Uani 1 1 d . . .
Mo54 Mo 0.33742(10) 0.40619(7) 0.41722(5) 0.0361(4) Uani 1 1 d . . .
Mo55 Mo 0.10541(8) 0.11442(6) 0.68185(5) 0.0264(3) Uani 1 1 d . . .
Mo56 Mo 0.51726(8) 0.26051(6) 0.19318(6) 0.0361(4) Uani 1 1 d . . .
Mo57 Mo 0.13682(8) 0.46043(7) 0.57510(5) 0.0356(4) Uani 1 1 d . . .
Mo58 Mo 1.13001(7) -0.03411(6) 0.10186(4) 0.0233(3) Uani 1 1 d . . .
Mo59 Mo 0.18265(9) 0.39945(7) 0.48281(6) 0.0364(4) Uani 1 1 d . . .
Mo60 Mo 1.21517(8) 0.28029(8) 0.23867(5) 0.0401(4) Uani 1 1 d . . .
Mo61 Mo 1.15348(8) 0.17392(7) 0.29977(5) 0.0359(4) Uani 1 1 d . . .
Mo62 Mo 0.55641(9) 0.21719(7) 0.28993(6) 0.0415(4) Uani 1 1 d . . .
Mo63 Mo 0.06511(8) 0.21330(8) 0.59683(5) 0.0397(4) Uani 1 1 d . . .
Mo64 Mo 0.77308(9) 0.18454(7) 0.46575(5) 0.0366(4) Uani 1 1 d . . .
Mo65 Mo 1.12948(10) 0.40843(8) 0.24007(5) 0.0398(4) Uani 1 1 d . . .
Mo66 Mo 0.14828(9) 0.09055(8) 0.57169(6) 0.0449(4) Uani 1 1 d . . .
O1 O 0.8412(6) 0.2928(5) 0.1707(3) 0.027(3) Uani 1 1 d . . .
O2 O 0.8795(6) 0.2282(4) 0.0939(3) 0.026(2) Uani 1 1 d . . .
O3 O 0.9903(5) 0.2810(4) 0.1193(3) 0.022(2) Uani 1 1 d . . .
O4 O 0.9343(6) 0.1865(5) 0.1746(3) 0.028(3) Uani 1 1 d . . .
O5 O 0.7419(6) 0.0484(4) 0.1431(4) 0.028(3) Uani 1 1 d . . .
O6 O 0.5617(5) 0.1005(5) 0.1111(4) 0.031(3) Uani 1 1 d . . .
O7 O 0.6559(5) 0.1372(4) 0.1413(3) 0.022(2) Uani 1 1 d . . .
O8 O 0.5774(6) 0.2490(4) 0.1347(4) 0.032(3) Uani 1 1 d . . .
O9 O 0.6108(6) 0.2100(4) 0.2213(4) 0.032(3) Uani 1 1 d . . .
O10 O 0.5675(7) 0.2843(6) 0.3000(4) 0.056(4) Uani 1 1 d . . .
O11 O 0.5522(6) 0.1218(5) 0.2664(4) 0.031(3) Uani 1 1 d . . .
O12 O 0.8407(5) 0.0934(5) 0.1690(3) 0.023(2) Uani 1 1 d U . .
O13 O 0.7954(5) 0.1420(5) 0.0937(4) 0.025(2) Uani 1 1 d U . .
O14 O 0.7209(6) 0.2653(4) 0.2388(3) 0.024(2) Uani 1 1 d . . .
O15 O 0.6963(6) 0.1156(5) 0.2168(4) 0.032(3) Uani 1 1 d . . .
O16 O 0.7494(6) 0.1954(4) 0.1702(4) 0.028(3) Uani 1 1 d . . .
O17 O 0.6567(7) 0.1800(5) 0.2922(4) 0.039(3) Uani 1 1 d . . .
O18 O 0.6968(6) 0.0647(4) 0.0616(3) 0.027(2) Uani 1 1 d . . .
O19 O 0.6186(5) 0.1930(5) 0.0592(4) 0.030(3) Uani 1 1 d . . .
O20 O 0.5430(6) 0.3231(4) 0.2003(5) 0.041(3) Uani 1 1 d . . .
O21 O 0.4748(6) 0.2031(5) 0.0998(4) 0.035(3) Uani 1 1 d . . .
O22 O 0.5246(6) 0.1704(5) 0.1827(4) 0.033(3) Uani 1 1 d . . .
O23 O 0.5952(5) 0.0578(5) 0.1937(4) 0.033(3) Uani 1 1 d . . .
O24 O 0.6347(7) -0.0114(4) 0.1238(4) 0.034(3) Uani 1 1 d . . .
O25 O 0.8008(6) 0.1608(5) 0.2490(4) 0.031(3) Uani 1 1 d . . .
O26 O 0.4303(7) 0.2784(5) 0.1792(5) 0.046(3) Uani 1 1 d . . .
O27 O 0.4794(7) 0.2367(6) 0.2568(5) 0.052(4) Uani 1 1 d . . .
O28 O 0.5132(8) 0.1893(6) 0.3396(5) 0.061(4) Uani 1 1 d . . .
O29 O 0.7296(6) 0.4256(5) -0.0680(4) 0.028(3) Uani 1 1 d . . .
O30 O 0.8676(7) 0.4371(5) -0.1249(4) 0.038(3) Uani 1 1 d . . .
O31 O 0.6920(6) 0.4851(4) 0.0096(3) 0.025(2) Uani 1 1 d . . .
O32 O 0.5503(7) 0.4980(6) 0.0623(4) 0.042(3) Uani 1 1 d . . .
O33 O 0.6578(6) 0.3971(4) 0.0577(3) 0.025(2) Uani 1 1 d . . .
O34 O 0.7482(6) 0.4660(4) 0.0816(3) 0.025(2) Uani 1 1 d . . .
O35 O 0.8749(6) 0.4473(4) 0.0303(3) 0.028(3) Uani 1 1 d . . .
O36 O 0.7926(5) 0.3976(4) -0.0028(3) 0.025(2) Uani 1 1 d . . .
O37 O 0.9191(5) 0.3856(4) -0.0458(3) 0.020(2) Uani 1 1 d . . .
O38 O 0.8400(5) 0.3611(4) 0.0779(3) 0.013(2) Uani 1 1 d . . .
O39 O 0.9409(5) 0.4109(4) 0.1074(3) 0.020(2) Uani 1 1 d U . .
O40 O 0.8036(6) 0.4129(4) 0.1573(3) 0.026(2) Uani 1 1 d . . .
O41 O 0.6082(6) 0.4478(5) 0.1355(4) 0.034(3) Uani 1 1 d . . .
O42 O 0.7065(7) 0.5355(5) 0.1650(4) 0.032(3) Uani 1 1 d . . .
O43 O 0.6897(5) 0.3314(4) -0.0132(3) 0.022(2) Uani 1 1 d . . .
O44 O 0.9806(5) 0.3453(4) 0.0268(3) 0.020(2) Uani 1 1 d . . .
O45 O 0.8752(6) 0.2902(4) 0.0099(3) 0.025(2) Uani 1 1 d . . .
O46 O 0.8414(6) 0.5092(4) 0.1068(3) 0.023(2) Uani 1 1 d . . .
O47 O 0.7522(7) 0.6170(5) 0.0997(4) 0.038(3) Uani 1 1 d . . .
O48 O 0.8371(6) 0.3341(5) -0.0876(4) 0.035(3) Uani 1 1 d . . .
O49 O 0.7845(7) 0.5547(5) 0.0263(4) 0.036(3) Uani 1 1 d . . .
O51 O 0.5937(6) 0.4295(5) -0.0211(4) 0.034(3) Uani 1 1 d . . .
O52 O 0.8238(6) 0.4925(4) -0.0466(3) 0.024(2) Uani 1 1 d . . .
O53 O 0.6518(6) 0.5500(5) 0.0866(3) 0.029(3) Uani 1 1 d . . .
O54 O 1.0018(5) 0.0785(4) 0.1481(3) 0.025(2) Uani 1 1 d . . .
O55 O 0.9549(6) 0.1082(5) 0.0676(4) 0.031(3) Uani 1 1 d . . .
O56 O 1.1053(6) 0.2568(5) 0.0437(4) 0.038(3) Uani 1 1 d . . .
O57 O 1.0509(6) 0.0095(4) 0.0772(3) 0.023(2) Uani 1 1 d . . .
O58 O 1.1445(6) -0.0990(5) 0.0793(4) 0.032(3) Uani 1 1 d . . .
O59 O 1.1921(5) -0.0077(4) 0.0270(3) 0.018(2) Uani 1 1 d . . .
O60 O 1.2453(5) 0.0833(5) -0.0281(3) 0.028(3) Uani 1 1 d . . .
O61 O 1.3362(6) 0.1464(5) 0.0022(4) 0.036(3) Uani 1 1 d . . .
O62 O 1.3846(6) 0.1106(5) 0.0807(4) 0.042(3) Uani 1 1 d . . .
O63 O 1.3276(6) 0.0151(5) 0.1385(4) 0.030(3) Uani 1 1 d . . .
O64 O 1.2385(6) 0.1179(5) 0.1221(3) 0.029(3) Uani 1 1 d . . .
O65 O 1.1854(6) 0.0353(5) 0.1839(4) 0.035(3) Uani 1 1 d . . .
O66 O 1.0631(6) 0.1591(4) 0.0881(3) 0.024(2) Uani 1 1 d . . .
O67 O 1.1045(5) 0.0996(4) 0.0231(3) 0.024(2) Uani 1 1 d . . .
O68 O 1.1444(5) 0.0518(4) 0.0981(3) 0.020(2) Uani 1 1 d . . .
O69 O 1.2265(5) -0.0352(4) 0.1129(3) 0.021(2) Uani 1 1 d . . .
O70 O 1.2795(6) 0.0566(4) 0.0588(4) 0.026(2) Uani 1 1 d . . .
O71 O 1.1539(6) 0.1927(4) -0.0296(3) 0.025(2) Uani 1 1 d . . .
O72 O 1.2621(6) 0.2529(4) -0.0241(4) 0.032(3) Uani 1 1 d . . .
O73 O 1.0851(5) -0.0466(5) 0.1550(3) 0.026(2) Uani 1 1 d . . .
O74 O 1.2967(6) 0.1702(4) -0.0822(4) 0.031(3) Uani 1 1 d . . .
O75 O 1.2905(7) 0.2118(5) 0.0766(4) 0.036(3) Uani 1 1 d . . .
O76 O 1.2043(5) 0.1543(4) 0.0370(3) 0.020(2) Uani 1 1 d . . .
O77 O 1.0104(6) 0.2058(4) 0.0117(4) 0.029(3) Uani 1 1 d U . .
O78 O 1.0518(6) 0.3539(4) 0.1624(3) 0.024(2) Uani 1 1 d . . .
O79 O 0.9126(6) 0.3741(5) 0.2132(3) 0.031(3) Uani 1 1 d . . .
O80 O 0.8578(6) 0.2756(5) 0.2683(3) 0.025(2) Uani 1 1 d . . .
O81 O 1.0784(7) 0.3760(5) 0.3171(4) 0.041(3) Uani 1 1 d . . .
O82 O 1.0222(7) 0.2879(5) 0.3691(4) 0.042(3) Uani 1 1 d . . .
O83 O 1.1018(7) 0.1720(5) 0.3619(4) 0.040(3) Uani 1 1 d . . .
O84 O 0.9698(6) 0.1968(5) 0.4219(4) 0.035(3) Uani 1 1 d . . .
O85 O 0.9833(7) 0.1229(5) 0.3584(4) 0.038(3) Uani 1 1 d . . .
O86 O 0.9173(6) 0.2335(4) 0.3399(3) 0.024(2) Uani 1 1 d . . .
O87 O 1.1777(6) 0.2095(5) 0.2413(4) 0.033(3) Uani 1 1 d . . .
O88 O 1.2162(7) 0.3577(6) 0.2542(4) 0.049(4) Uani 1 1 d . . .
O89 O 1.2376(7) 0.2897(6) 0.1828(4) 0.044(3) Uani 1 1 d . . .
O90 O 1.2986(7) 0.2534(7) 0.2557(4) 0.059(4) Uani 1 1 d . . .
O91 O 1.0436(6) 0.2219(5) 0.3007(3) 0.030(3) Uani 1 1 d . . .
O92 O 0.9712(6) 0.3242(5) 0.2890(4) 0.034(3) Uani 1 1 d . . .
O93 O 0.9989(6) 0.2690(4) 0.2219(3) 0.023(2) Uani 1 1 d . . .
O94 O 0.9491(5) 0.1715(4) 0.2641(3) 0.021(2) Uani 1 1 d . . .
O95 O 1.1330(7) 0.1124(5) 0.2842(4) 0.042(3) Uani 1 1 d . . .
O96 O 1.2384(7) 0.1544(7) 0.3137(5) 0.061(4) Uani 1 1 d . . .
O97 O 1.1546(6) 0.2667(5) 0.3090(4) 0.035(3) Uani 1 1 d . . .
O98 O 1.1054(6) 0.3252(5) 0.2419(3) 0.033(3) Uani 1 1 d . . .
O99 O 1.0261(6) 0.4189(5) 0.2358(4) 0.031(3) Uani 1 1 d . . .
O100 O 1.1630(7) 0.4269(6) 0.1850(4) 0.045(3) Uani 1 1 d . . .
O101 O 1.1293(9) 0.4674(6) 0.2666(5) 0.065(5) Uani 1 1 d . . .
O102 O 0.4498(5) 0.1695(4) 0.6528(3) 0.025(2) Uani 1 1 d . . .
O103 O 0.4973(6) 0.2712(4) 0.6070(3) 0.022(2) Uani 1 1 d . . .
O104 O 0.3934(5) 0.2219(4) 0.5750(3) 0.021(2) Uani 1 1 d . . .
O105 O 0.3516(5) 0.2745(4) 0.6570(3) 0.020(2) Uani 1 1 d . . .
O106 O 0.4543(6) 0.1503(4) 0.7441(4) 0.028(3) Uani 1 1 d U . .
O107 O 0.3635(6) 0.2536(4) 0.7573(4) 0.031(3) Uani 1 1 d . . .
O108 O 0.4181(5) 0.3543(4) 0.7086(3) 0.021(2) Uani 1 1 d . . .
O109 O 0.5556(6) 0.3377(5) 0.6566(4) 0.030(3) Uani 1 1 d . . .
O110 O 0.5072(6) 0.2475(4) 0.7098(4) 0.026(2) Uani 1 1 d . . .
O111 O 0.4841(6) 0.0905(5) 0.8425(4) 0.032(3) Uani 1 1 d . . .
O112 O 0.4700(5) 0.1575(5) 0.9085(3) 0.029(3) Uani 1 1 d . . .
O113 O 0.6032(6) 0.1365(4) 0.8490(3) 0.025(2) Uani 1 1 d . . .
O114 O 0.5266(6) 0.2497(5) 0.8605(4) 0.031(3) Uani 1 1 d . . .
O115 O 0.7459(6) 0.1224(4) 0.7979(4) 0.032(3) Uani 1 1 d . . .
O116 O 0.6597(5) 0.2334(4) 0.7993(3) 0.023(2) Uani 1 1 d . . .
O117 O 0.5834(6) 0.3420(4) 0.8128(3) 0.026(2) Uani 1 1 d . . .
O118 O 0.8037(6) 0.2222(4) 0.7466(4) 0.033(3) Uani 1 1 d . . .
O119 O 0.7200(6) 0.3277(5) 0.7522(4) 0.030(3) Uani 1 1 d . . .
O120 O 0.6707(5) 0.4022(5) 0.6853(3) 0.026(2) Uani 1 1 d . . .
O121 O 0.7439(6) 0.2695(5) 0.6744(4) 0.036(3) Uani 1 1 d . . .
O122 O 0.5313(6) 0.3927(4) 0.7340(3) 0.026(2) Uani 1 1 d . . .
O123 O 0.6085(6) 0.2984(4) 0.7351(3) 0.025(2) Uani 1 1 d . . .
O124 O 0.6818(6) 0.1848(4) 0.7273(3) 0.025(2) Uani 1 1 d . . .
O126 O 0.5468(6) 0.1944(5) 0.7880(3) 0.024(2) Uani 1 1 d . . .
O127 O 0.6354(6) 0.0862(5) 0.7657(4) 0.036(3) Uani 1 1 d . . .
O128 O 0.4202(6) 0.2007(4) 0.8271(3) 0.021(2) Uani 1 1 d . . .
O129 O 0.4776(5) 0.2962(4) 0.7807(3) 0.024(2) Uani 1 1 d . . .
O130 O 0.6381(7) 0.4369(5) 0.7682(4) 0.046(3) Uani 1 1 d . . .
O131 O 0.4668(5) 0.1035(5) 0.5397(3) 0.027(3) Uani 1 1 d . . .
O132 O 0.5231(6) 0.2057(5) 0.4960(3) 0.030(3) Uani 1 1 d . . .
O133 O 0.5086(6) 0.0579(4) 0.6187(3) 0.023(2) Uani 1 1 d . . .
O134 O 0.6147(5) 0.2500(5) 0.5369(3) 0.025(2) Uani 1 1 d . . .
O135 O 0.5722(6) 0.1485(4) 0.5695(3) 0.027(2) Uani 1 1 d . . .
O136 O 0.5574(7) 0.0025(5) 0.5383(4) 0.036(3) Uani 1 1 d . . .
O137 O 0.6159(5) 0.1002(4) 0.4989(3) 0.020(2) Uani 1 1 d . . .
O138 O 0.6716(6) 0.1981(5) 0.4573(3) 0.028(3) Uani 1 1 d . . .
O139 O 0.5870(6) -0.0702(5) 0.6095(4) 0.031(3) Uani 1 1 d . . .
O140 O 0.7012(5) -0.0067(4) 0.4916(3) 0.019(2) Uani 1 1 d . . .
O141 O 0.7609(6) 0.0882(5) 0.4525(4) 0.033(3) Uani 1 1 d . . .
O142 O 0.8464(6) 0.1413(5) 0.4967(4) 0.038(3) Uani 1 1 d . . .
O143 O 0.7875(5) 0.0434(4) 0.5371(4) 0.028(3) Uani 1 1 d . . .
O144 O 0.7770(7) 0.2524(5) 0.4783(5) 0.054(4) Uani 1 1 d . . .
O145 O 0.7123(6) 0.1456(5) 0.5245(3) 0.028(3) Uani 1 1 d . . .
O146 O 0.6505(6) 0.0364(4) 0.5681(3) 0.025(2) Uani 1 1 d . . .
O147 O 0.6822(6) 0.0003(4) 0.6553(3) 0.025(2) Uani 1 1 d . . .
O148 O 0.7379(5) 0.0909(4) 0.6087(3) 0.021(2) Uani 1 1 d . . .
O149 O 0.7899(6) 0.1900(5) 0.5799(4) 0.034(3) Uani 1 1 d . . .
O150 O 0.8874(6) 0.0913(5) 0.5732(4) 0.033(3) Uani 1 1 d . . .
O151 O 0.8241(6) -0.0175(5) 0.6152(4) 0.033(3) Uani 1 1 d . . .
O152 O 0.7274(5) -0.0567(4) 0.5764(4) 0.027(3) Uani 1 1 d . . .
O153 O 0.8158(6) 0.1802(5) 0.4117(4) 0.046(3) Uani 1 1 d . . .
O154 O 0.4864(6) 0.3417(5) 0.5169(3) 0.032(3) Uani 1 1 d . . .
O155 O 0.3837(6) 0.2898(4) 0.4949(3) 0.029(3) Uani 1 1 d . . .
O156 O 0.3074(6) 0.3956(4) 0.6493(3) 0.023(2) Uani 1 1 d . . .
O157 O 0.4472(6) 0.4010(4) 0.6003(3) 0.026(2) Uani 1 1 d . . .
O158 O 0.3448(6) 0.3528(4) 0.5677(3) 0.025(2) Uani 1 1 d . . .
O159 O 0.4225(7) 0.3903(5) 0.4452(4) 0.041(3) Uani 1 1 d . . .
O160 O 0.3421(7) 0.3397(5) 0.4005(4) 0.046(3) Uani 1 1 d . . .
O161 O 0.3686(8) 0.4456(5) 0.3697(4) 0.048(4) Uani 1 1 d . . .
O162 O 0.3249(6) 0.4959(4) 0.4495(4) 0.025(2) Uani 1 1 d . . .
O163 O 0.2318(7) 0.4302(5) 0.4236(4) 0.038(3) Uani 1 1 d . . .
O164 O 0.0966(7) 0.4302(6) 0.4713(5) 0.050(4) Uani 1 1 d . . .
O166 O 0.2952(6) 0.3963(4) 0.4882(3) 0.028(3) Uani 1 1 d . . .
O167 O 0.1939(7) 0.3288(5) 0.4730(4) 0.044(3) Uani 1 1 d . . .
O168 O 0.1182(7) 0.4320(5) 0.6284(4) 0.041(3) Uani 1 1 d . . .
O169 O 0.2096(6) 0.5169(5) 0.6624(4) 0.038(3) Uani 1 1 d . . .
O170 O 0.2496(6) 0.6033(5) 0.6025(3) 0.034(3) Uani 1 1 d . . .
O171 O 0.0528(6) 0.4886(5) 0.5598(4) 0.044(3) Uani 1 1 d . . .
O172 O 0.1502(7) 0.5370(5) 0.5857(4) 0.038(3) Uani 1 1 d . . .
O173 O 0.1630(6) 0.3912(5) 0.5473(4) 0.038(3) Uani 1 1 d . . .
O174 O 0.3783(6) 0.4417(4) 0.5246(3) 0.026(3) Uani 1 1 d . . .
O175 O 0.1918(6) 0.4831(5) 0.5047(4) 0.034(3) Uani 1 1 d . . .
O176 O 0.3436(6) 0.4976(4) 0.6046(3) 0.025(2) Uani 1 1 d . . .
O177 O 0.2859(6) 0.5483(5) 0.5284(4) 0.032(3) Uani 1 1 d . . .
O178 O 0.2534(6) 0.4554(4) 0.5763(3) 0.028(3) Uani 1 1 d . . .
O179 O 0.2356(5) 0.2413(4) 0.7270(3) 0.022(2) Uani 1 1 d . . .
O180 O 0.2612(5) 0.1864(4) 0.6518(3) 0.021(2) Uani 1 1 d . . .
O181 O 0.3020(6) 0.1513(4) 0.5663(3) 0.025(2) Uani 1 1 d . . .
O182 O 0.3166(6) 0.1325(5) 0.7252(4) 0.035(3) Uani 1 1 d . . .
O183 O 0.3499(6) 0.0836(5) 0.6364(4) 0.034(3) Uani 1 1 d . . .
O184 O 0.1806(6) 0.1397(5) 0.7709(3) 0.028(3) Uani 1 1 d . . .
O185 O 0.0687(6) 0.0977(5) 0.7369(4) 0.029(3) Uani 1 1 d . . .
O186 O 0.0965(7) 0.0601(6) 0.6526(4) 0.047(3) Uani 1 1 d . . .
O187 O 0.0287(5) 0.1720(5) 0.6649(3) 0.025(2) Uani 1 1 d . . .
O188 O -0.0048(6) 0.2063(5) 0.7537(4) 0.033(3) Uani 1 1 d . . .
O189 O 0.0787(6) 0.2636(5) 0.6376(4) 0.032(3) Uani 1 1 d . . .
O190 O 0.0473(6) 0.3088(4) 0.7184(4) 0.030(3) Uani 1 1 d . . .
O191 O -0.0649(6) 0.2751(5) 0.6883(4) 0.045(3) Uani 1 1 d . . .
O192 O 0.1867(7) 0.1192(6) 0.5212(4) 0.045(3) Uani 1 1 d . . .
O193 O 0.1227(6) 0.1920(4) 0.7106(3) 0.027(2) Uani 1 1 d . . .
O194 O 0.1556(5) 0.1519(5) 0.6151(3) 0.028(3) Uani 1 1 d . . .
O195 O 0.2377(6) 0.0583(5) 0.5984(4) 0.032(3) Uani 1 1 d . . .
O196 O 0.0570(7) 0.1388(6) 0.5794(4) 0.053(4) Uani 1 1 d . . .
O197 O 0.2054(6) 0.1012(5) 0.6843(4) 0.031(3) Uani 1 1 d . . .
O198 O 0.0867(7) 0.2336(5) 0.8040(4) 0.040(3) Uani 1 1 d . . .
O199 O 0.1196(8) 0.0307(7) 0.5627(5) 0.067(5) Uani 1 1 d . . .
O200 O 0.0419(7) 0.1300(5) 0.8242(4) 0.043(3) Uani 1 1 d . . .
O201 O 0.7261(7) 0.4558(5) 0.2393(4) 0.042(3) Uani 1 1 d . . .
O202 O 0.6772(6) 0.3523(5) 0.2964(3) 0.033(3) Uani 1 1 d . . .
O203 O 0.8236(6) 0.3803(5) 0.2985(4) 0.030(3) Uani 1 1 d . . .
O204 O 0.6688(6) 0.3680(5) 0.1928(4) 0.037(3) Uani 1 1 d . . .
O205 O 0.9351(7) 0.0611(5) 0.3025(4) 0.037(3) Uani 1 1 d . . .
O206 O 0.8257(7) 0.0378(5) 0.2614(4) 0.045(3) Uani 1 1 d . . .
O207 O 0.9648(6) -0.0031(4) 0.2134(4) 0.033(3) Uani 1 1 d . . .
O208 O 1.0582(6) 0.0885(5) 0.2255(4) 0.040(3) Uani 1 1 d . . .
O209 O 0.7447(6) 0.2364(4) 0.0344(4) 0.031(3) Uani 1 1 d . . .
O210 O 0.8127(6) 0.1113(5) 0.0094(4) 0.037(3) Uani 1 1 d . . .
O211 O 0.9628(7) 0.1237(5) -0.0327(4) 0.038(3) Uani 1 1 d . . .
O212 O 1.1726(7) 0.3487(5) 0.0147(4) 0.040(3) Uani 1 1 d . . .
O213 O 1.1669(6) 0.2863(5) 0.1110(4) 0.032(3) Uani 1 1 d . . .
O214 O 1.0547(6) 0.4407(4) 0.0312(3) 0.025(2) Uani 1 1 d . . .
O215 O 1.1319(8) 0.4202(5) 0.1018(4) 0.042(3) Uani 1 1 d . . .
O216 O 0.6361(7) 0.4106(5) 0.5992(4) 0.041(3) Uani 1 1 d . . .
O217 O 0.6797(6) 0.2811(4) 0.6013(4) 0.028(3) Uani 1 1 d . . .
O218 O 0.5563(6) 0.4396(4) 0.5293(3) 0.025(2) Uani 1 1 d . . .
O219 O 0.6731(6) 0.3487(5) 0.5056(4) 0.037(3) Uani 1 1 d . . .
O220 O 0.1808(6) 0.3292(6) 0.7856(4) 0.040(3) Uani 1 1 d . . .
O221 O 0.3238(6) 0.3566(5) 0.7944(3) 0.035(3) Uani 1 1 d . . .
O222 O 0.2646(6) 0.2251(6) 0.4927(5) 0.055(4) Uani 1 1 d . . .
O223 O 0.3554(5) 0.1053(4) 0.4730(4) 0.027(3) Uani 1 1 d U . .
O224 O 0.3973(10) 0.2258(6) 0.4195(4) 0.070(5) Uani 1 1 d . . .
O225 O 0.5007(8) 0.1335(7) 0.4375(5) 0.074(5) Uani 1 1 d . . .
O226 O 0.5054(6) -0.0262(4) 0.6890(3) 0.025(2) Uani 1 1 d . . .
O227 O 0.5699(5) 0.0757(4) 0.6972(4) 0.025(2) Uani 1 1 d . . .
O228 O 0.4416(7) 0.0427(5) 0.7732(3) 0.037(3) Uani 1 1 d . . .
O229 O 0.3521(6) 0.0080(5) 0.7170(4) 0.031(3) Uani 1 1 d . . .
O230 O 0.8534(8) 0.2220(6) -0.0532(4) 0.052(4) Uani 1 1 d . . .
O231 O 0.2320(5) 0.4325(4) 0.7332(3) 0.025(2) Uani 1 1 d . . .
O232 O 0.1796(6) 0.3448(4) 0.6819(3) 0.026(2) Uani 1 1 d . . .
O233 O -0.0230(6) 0.2421(7) 0.5903(4) 0.057(4) Uani 1 1 d . . .
O234 O 0.1203(6) 0.2390(6) 0.5507(4) 0.047(4) Uani 1 1 d . . .
N1 N 0.9724(7) 0.5441(5) 0.0568(4) 0.019(3) Uani 1 1 d . . .
N2 N 0.7169(8) 0.2987(5) 0.1118(4) 0.028(3) Uani 1 1 d . . .
N3 N 0.6128(7) 0.9501(7) 0.7518(5) 0.036(4) Uani 1 1 d . . .
N4 N 0.4704(7) 0.5382(5) 0.5567(4) 0.023(3) Uani 1 1 d . . .
N5 N 0.9192(8) 0.0302(6) 0.7164(5) 0.039(4) Uani 1 1 d . . .
N6 N 0.1931(7) 0.0939(7) 0.8889(5) 0.038(4) Uani 1 1 d . . .
N7 N 0.0981(8) 0.0220(6) 0.8758(4) 0.036(4) Uani 1 1 d . . .
N8 N 0.2341(6) 0.0270(5) 0.7824(4) 0.022(3) Uani 1 1 d . . .
N9 N 0.2433(7) 0.0108(5) 0.2657(4) 0.026(3) Uani 1 1 d . . .
N10 N 0.1086(8) 0.1916(6) 0.1682(5) 0.039(4) Uani 1 1 d . . .
N11 N 0.3317(8) 0.8843(8) 0.0789(5) 0.049(5) Uani 1 1 d . . .
N12 N 0.3723(7) 0.5345(5) 0.6824(4) 0.021(3) Uani 1 1 d . . .
N13 N 0.6146(7) 0.1797(6) 0.6497(4) 0.032(3) Uani 1 1 d . . .
N14 N 0.2274(8) 0.2896(5) 0.5949(4) 0.031(3) Uani 1 1 d . . .
N15 N 0.4395(7) 0.4405(5) 0.0287(5) 0.038(4) Uani 1 1 d . . .
N16 N -0.0205(8) 0.3744(6) 0.6084(6) 0.047(4) Uani 1 1 d . . .
N18 N 0.9678(7) 0.0163(8) 0.6294(6) 0.057(5) Uani 1 1 d U . .
N19 N 0.3077(9) 0.1321(8) 0.8265(5) 0.054(5) Uani 1 1 d . . .
N20 N 0.3507(11) -0.0695(7) 0.6560(5) 0.053(5) Uani 1 1 d . . .
N21 N 0.8977(8) 0.1211(7) 0.7708(6) 0.060(5) Uani 1 1 d . . .
N22 N 0.5158(9) 0.5017(7) 0.6858(6) 0.057(5) Uani 1 1 d . . .
N23 N 0.6461(10) 0.7158(7) 0.1117(5) 0.062(5) Uani 1 1 d . . .
N24 N 0.4110(8) 0.0550(8) 0.9488(6) 0.059(5) Uani 1 1 d . . .
N25 N 0.7910(8) 0.0507(7) 0.3637(5) 0.050(4) Uani 1 1 d . . .
N26 N 0.0688(8) 0.0094(7) 0.9734(5) 0.040(4) Uani 1 1 d . . .
N27 N 0.8848(9) 0.1753(7) 0.6544(5) 0.050(5) Uani 1 1 d . . .
N28 N 0.9449(7) 0.0641(7) 0.4432(4) 0.039(4) Uani 1 1 d U . .
N29 N 0.7804(7) 0.1002(6) 0.6869(4) 0.022(3) Uani 1 1 d U . .
O1WA O 1.437(2) 0.063(2) 0.1641(12) 0.072(14) Uiso 0.49(5) 1 d P A 1
O1WB O 1.4593(13) 0.0313(12) 0.1542(7) 0.027(9) Uiso 0.51(5) 1 d P A 2

loop_
_atom_site_aniso_label
_atom_site_aniso_U_11
_atom_site_aniso_U_22
_atom_site_aniso_U_33
_atom_site_aniso_U_23
_atom_site_aniso_U_13
_atom_site_aniso_U_12
Ce1 0.0192(4) 0.0203(5) 0.0205(4) -0.0013(3) 0.0004(3) -0.0044(3)
Ce2 0.0207(4) 0.0229(5) 0.0232(5) 0.0014(4) -0.0002(4) -0.0042(4)
Ce3 0.0220(5) 0.0216(5) 0.0207(5) -0.0035(4) 0.0014(4) -0.0018(4)
Ce4 0.0184(4) 0.0209(5) 0.0230(5) -0.0009(4) -0.0013(3) -0.0048(3)
Ce5 0.0179(4) 0.0213(5) 0.0224(5) -0.0041(4) 0.0009(3) -0.0044(3)
Ce6 0.0272(5) 0.0200(5) 0.0275(5) -0.0050(4) -0.0061(4) -0.0024(4)
Ce7 0.0175(4) 0.0235(5) 0.0221(5) -0.0041(4) 0.0008(3) -0.0015(4)
Ce8 0.0204(4) 0.0207(5) 0.0231(5) -0.0017(4) 0.0002(4) -0.0060(4)
Mo9 0.0216(7) 0.0241(7) 0.0193(7) -0.0055(5) -0.0025(5) -0.0036(6)
Mo10 0.0202(7) 0.0250(7) 0.0228(7) -0.0027(6) -0.0006(6) -0.0023(6)
Mo11 0.0184(7) 0.0230(7) 0.0200(7) -0.0028(5) 0.0024(5) -0.0036(5)
Mo12 0.0220(7) 0.0245(7) 0.0201(7) 0.0001(6) -0.0011(5) -0.0036(6)
Mo13 0.0240(7) 0.0276(8) 0.0209(7) -0.0011(6) -0.0018(6) -0.0076(6)
Mo14 0.0169(7) 0.0216(7) 0.0260(7) -0.0033(6) -0.0006(5) -0.0024(5)
Mo15 0.0158(6) 0.0195(7) 0.0267(7) -0.0018(5) 0.0020(5) -0.0029(5)
Mo16 0.0216(7) 0.0191(7) 0.0181(7) -0.0024(5) 0.0013(5) -0.0043(5)
Mo17 0.0210(7) 0.0281(8) 0.0225(7) -0.0029(6) -0.0017(6) -0.0054(6)
Mo18 0.0233(7) 0.0265(8) 0.0213(7) -0.0070(6) 0.0038(6) -0.0027(6)
Mo19 0.0236(7) 0.0201(7) 0.0200(7) -0.0013(5) -0.0028(5) -0.0034(5)
Mo20 0.0200(7) 0.0241(7) 0.0259(7) -0.0032(6) -0.0015(6) -0.0029(6)
Mo21 0.0171(7) 0.0278(8) 0.0250(7) -0.0055(6) 0.0002(5) -0.0033(6)
Mo22 0.0212(7) 0.0292(8) 0.0282(8) -0.0048(6) -0.0055(6) -0.0002(6)
Mo23 0.0179(7) 0.0247(7) 0.0252(7) 0.0000(6) 0.0009(6) -0.0052(6)
Mo24 0.0248(7) 0.0220(7) 0.0282(8) -0.0026(6) -0.0042(6) -0.0049(6)
Mo25 0.0202(7) 0.0201(7) 0.0204(7) -0.0013(5) 0.0022(5) -0.0051(5)
Mo26 0.0235(7) 0.0229(7) 0.0231(7) -0.0046(6) 0.0016(6) -0.0044(6)
Mo27 0.0217(7) 0.0294(8) 0.0214(7) -0.0018(6) -0.0029(6) -0.0045(6)
Mo28 0.0179(7) 0.0241(7) 0.0194(7) -0.0014(5) 0.0001(5) -0.0055(5)
Mo29 0.0173(7) 0.0216(7) 0.0242(7) -0.0013(5) 0.0005(5) -0.0028(5)
Mo30 0.0193(7) 0.0215(7) 0.0203(7) -0.0028(5) -0.0020(5) -0.0040(5)
Mo31 0.0188(7) 0.0248(8) 0.0331(8) -0.0018(6) 0.0064(6) -0.0047(6)
Mo32 0.0182(7) 0.0271(8) 0.0414(9) -0.0082(7) -0.0038(6) -0.0024(6)
Mo33 0.0209(7) 0.0232(7) 0.0259(7) -0.0068(6) 0.0004(6) -0.0040(6)
Mo34 0.0349(8) 0.0210(7) 0.0259(8) -0.0064(6) -0.0048(6) 0.0028(6)
Mo35 0.0218(7) 0.0237(8) 0.0333(8) -0.0005(6) 0.0046(6) -0.0090(6)
Mo36 0.0189(7) 0.0213(7) 0.0186(7) -0.0019(5) 0.0010(5) -0.0028(5)
Mo37 0.0170(7) 0.0218(7) 0.0216(7) -0.0043(5) -0.0017(5) -0.0031(5)
Mo38 0.0286(8) 0.0442(10) 0.0227(8) -0.0022(7) -0.0037(6) -0.0116(7)
Mo39 0.0215(7) 0.0311(8) 0.0293(8) 0.0003(6) 0.0001(6) -0.0109(6)
Mo40 0.0226(7) 0.0238(7) 0.0286(8) -0.0034(6) 0.0012(6) -0.0060(6)
Mo41 0.0250(7) 0.0291(8) 0.0203(7) -0.0052(6) 0.0003(6) -0.0034(6)
Mo42 0.0217(7) 0.0213(7) 0.0203(7) -0.0020(5) 0.0000(5) -0.0036(5)
Mo43 0.0196(7) 0.0190(7) 0.0200(7) -0.0019(5) -0.0013(5) -0.0029(5)
Mo44 0.0204(7) 0.0280(8) 0.0225(7) -0.0059(6) -0.0020(6) -0.0043(6)
Mo45 0.0187(7) 0.0311(8) 0.0318(8) 0.0056(6) 0.0004(6) -0.0035(6)
Mo46 0.0251(7) 0.0194(7) 0.0246(7) -0.0009(6) -0.0032(6) -0.0017(6)
Mo47 0.0235(7) 0.0324(8) 0.0237(7) 0.0007(6) 0.0058(6) -0.0038(6)
Mo48 0.0300(8) 0.0392(9) 0.0227(8) 0.0033(6) -0.0041(6) -0.0082(7)
Mo49 0.0222(7) 0.0305(8) 0.0358(8) -0.0076(6) 0.0027(6) -0.0087(6)
Mo50 0.0190(7) 0.0330(8) 0.0222(7) -0.0036(6) 0.0011(6) -0.0006(6)
Mo51 0.0221(7) 0.0213(7) 0.0225(7) -0.0030(5) 0.0008(6) -0.0020(6)
Mo52 0.0322(8) 0.0268(8) 0.0289(8) -0.0056(6) 0.0031(6) 0.0045(6)
Mo53 0.0211(7) 0.0291(8) 0.0390(9) 0.0066(7) -0.0040(6) -0.0077(6)
Mo54 0.0502(10) 0.0287(8) 0.0284(8) -0.0039(6) -0.0133(7) 0.0039(7)
Mo55 0.0186(7) 0.0303(8) 0.0302(8) -0.0015(6) -0.0004(6) -0.0087(6)
Mo56 0.0203(8) 0.0243(8) 0.0590(11) -0.0022(7) 0.0036(7) -0.0037(6)
Mo57 0.0239(8) 0.0377(9) 0.0397(9) 0.0088(7) -0.0034(7) -0.0015(7)
Mo58 0.0229(7) 0.0213(7) 0.0231(7) -0.0005(6) 0.0004(6) -0.0031(6)
Mo59 0.0343(9) 0.0261(8) 0.0518(10) 0.0012(7) -0.0186(8) -0.0036(7)
Mo60 0.0218(8) 0.0710(13) 0.0270(8) 0.0050(8) -0.0030(6) -0.0135(8)
Mo61 0.0246(8) 0.0490(10) 0.0320(9) -0.0003(7) -0.0070(7) -0.0010(7)
Mo62 0.0337(9) 0.0426(10) 0.0431(10) -0.0107(8) 0.0168(7) -0.0145(8)
Mo63 0.0216(8) 0.0615(12) 0.0308(9) 0.0062(8) -0.0043(7) -0.0005(7)
Mo64 0.0260(8) 0.0375(9) 0.0386(9) 0.0040(7) 0.0092(7) -0.0065(7)
Mo65 0.0470(10) 0.0544(11) 0.0253(8) -0.0010(7) -0.0040(7) -0.0313(9)
Mo66 0.0340(9) 0.0662(13) 0.0420(10) -0.0220(9) -0.0085(8) -0.0143(9)
O1 0.034(6) 0.033(6) 0.009(5) 0.002(4) 0.011(4) -0.011(5)
O2 0.019(6) 0.025(6) 0.023(6) -0.002(5) 0.007(4) 0.007(5)
O3 0.019(5) 0.020(6) 0.024(6) -0.007(4) 0.002(4) 0.000(4)
O4 0.029(6) 0.040(7) 0.012(5) 0.003(5) 0.003(4) -0.006(5)
O5 0.026(6) 0.018(6) 0.037(7) -0.002(5) 0.002(5) -0.003(5)
O6 0.011(5) 0.032(7) 0.051(7) 0.000(5) 0.007(5) -0.019(5)
O7 0.012(5) 0.016(5) 0.030(6) 0.010(4) 0.000(4) 0.008(4)
O8 0.017(6) 0.022(6) 0.056(8) 0.007(5) -0.008(5) -0.004(5)
O9 0.025(6) 0.022(6) 0.047(7) 0.009(5) -0.011(5) -0.005(5)
O10 0.042(8) 0.071(10) 0.048(8) -0.022(7) 0.024(7) -0.020(7)
O11 0.021(6) 0.028(6) 0.036(7) 0.003(5) 0.011(5) -0.006(5)
O12 0.001(5) 0.039(7) 0.027(6) -0.008(5) 0.000(4) 0.007(4)
O13 0.003(5) 0.034(6) 0.038(7) -0.006(5) 0.006(4) -0.011(4)
O14 0.022(6) 0.020(6) 0.022(6) 0.003(4) 0.008(4) 0.001(4)
O15 0.033(7) 0.029(7) 0.035(7) -0.004(5) 0.004(5) -0.015(5)
O16 0.024(6) 0.008(5) 0.048(7) 0.001(5) 0.006(5) -0.008(4)
O17 0.056(9) 0.037(7) 0.026(6) 0.004(5) -0.001(6) -0.021(6)
O18 0.023(6) 0.026(6) 0.030(6) 0.005(5) -0.001(5) -0.006(5)
O19 0.011(5) 0.033(7) 0.045(7) 0.003(5) -0.010(5) -0.003(5)
O20 0.018(6) 0.013(6) 0.088(10) -0.010(6) -0.008(6) 0.009(5)
O21 0.035(7) 0.036(7) 0.032(7) 0.013(5) -0.011(5) -0.003(6)
O22 0.029(6) 0.034(7) 0.037(7) 0.005(5) 0.002(5) -0.022(5)
O23 0.009(5) 0.038(7) 0.044(7) -0.004(6) 0.016(5) -0.006(5)
O24 0.045(8) 0.010(5) 0.047(7) -0.002(5) -0.006(6) -0.006(5)
O25 0.033(7) 0.035(7) 0.026(6) -0.001(5) -0.007(5) -0.009(5)
O26 0.029(7) 0.031(7) 0.069(9) -0.004(6) 0.004(6) 0.004(6)
O27 0.035(8) 0.055(9) 0.063(9) -0.006(7) 0.011(7) -0.016(7)
O28 0.069(11) 0.053(9) 0.062(10) -0.013(8) 0.013(8) -0.032(8)
O29 0.020(6) 0.033(7) 0.034(6) -0.020(5) -0.005(5) 0.001(5)
O30 0.051(8) 0.030(7) 0.030(7) -0.005(5) 0.000(6) -0.007(6)
O31 0.030(6) 0.026(6) 0.020(6) -0.002(5) 0.001(5) -0.018(5)
O32 0.030(7) 0.062(9) 0.027(7) 0.001(6) 0.000(5) 0.005(6)
O33 0.023(6) 0.021(6) 0.020(6) 0.001(4) 0.009(4) 0.010(4)
O34 0.032(6) 0.028(6) 0.009(5) -0.006(4) 0.005(4) 0.005(5)
O35 0.033(7) 0.022(6) 0.025(6) 0.002(5) 0.001(5) -0.005(5)
O36 0.014(5) 0.028(6) 0.027(6) 0.009(5) -0.004(4) 0.004(4)
O37 0.019(5) 0.024(6) 0.015(5) -0.001(4) 0.006(4) -0.011(4)
O38 0.008(5) 0.008(5) 0.023(5) -0.010(4) -0.002(4) 0.005(4)
O39 0.000(4) 0.024(6) 0.031(6) -0.011(5) 0.004(4) 0.005(4)
O40 0.021(6) 0.031(6) 0.019(6) 0.001(5) 0.007(4) -0.001(5)
O41 0.028(6) 0.042(7) 0.031(7) -0.008(5) 0.001(5) -0.009(5)
O42 0.047(8) 0.025(6) 0.029(6) -0.007(5) -0.019(6) 0.000(5)
O43 0.014(5) 0.023(6) 0.031(6) 0.004(5) -0.008(4) -0.006(4)
O44 0.005(5) 0.028(6) 0.024(6) -0.010(4) 0.006(4) -0.002(4)
O45 0.038(7) 0.019(6) 0.017(5) 0.000(4) -0.001(5) -0.006(5)
O46 0.029(6) 0.025(6) 0.014(5) 0.001(4) -0.001(4) -0.004(5)
O47 0.058(8) 0.021(6) 0.029(7) 0.009(5) -0.018(6) 0.011(6)
O48 0.038(7) 0.032(7) 0.028(6) -0.014(5) 0.004(5) 0.007(5)
O49 0.044(8) 0.036(7) 0.032(7) -0.002(5) -0.015(6) -0.011(6)
O51 0.030(7) 0.043(7) 0.024(6) -0.001(5) -0.007(5) 0.008(5)
O52 0.020(6) 0.028(6) 0.022(6) 0.000(5) 0.001(4) -0.003(5)
O53 0.024(6) 0.033(7) 0.025(6) -0.004(5) -0.002(5) 0.011(5)
O54 0.010(5) 0.028(6) 0.031(6) -0.009(5) 0.003(4) 0.007(4)
O55 0.023(6) 0.032(7) 0.029(6) -0.003(5) 0.009(5) 0.002(5)
O56 0.017(6) 0.025(6) 0.063(8) -0.018(6) 0.022(5) -0.001(5)
O57 0.025(6) 0.029(6) 0.018(5) 0.001(4) -0.003(4) -0.010(5)
O58 0.036(7) 0.026(6) 0.028(6) 0.004(5) 0.012(5) -0.007(5)
O59 0.023(5) 0.011(5) 0.015(5) -0.001(4) 0.002(4) 0.001(4)
O60 0.013(5) 0.044(7) 0.022(6) 0.006(5) 0.001(4) -0.002(5)
O61 0.019(6) 0.023(6) 0.062(8) -0.013(6) 0.010(6) -0.005(5)
O62 0.028(7) 0.039(8) 0.057(9) -0.022(6) -0.004(6) 0.004(6)
O63 0.027(6) 0.032(7) 0.031(6) -0.012(5) -0.009(5) 0.006(5)
O64 0.044(7) 0.027(6) 0.021(6) -0.008(5) -0.009(5) -0.010(5)
O65 0.030(7) 0.048(8) 0.025(6) -0.017(5) -0.009(5) 0.012(6)
O66 0.027(6) 0.015(5) 0.031(6) -0.014(5) 0.000(5) -0.002(4)
O67 0.015(5) 0.030(6) 0.023(6) -0.003(5) 0.007(4) -0.006(5)
O68 0.006(5) 0.020(6) 0.028(6) 0.002(4) 0.006(4) -0.002(4)
O69 0.012(5) 0.017(5) 0.034(6) -0.008(4) 0.001(4) -0.006(4)
O70 0.023(6) 0.019(6) 0.040(7) -0.008(5) -0.006(5) -0.008(5)
O71 0.027(6) 0.026(6) 0.021(6) 0.002(5) 0.007(5) -0.016(5)
O72 0.033(7) 0.018(6) 0.040(7) 0.002(5) 0.005(5) -0.008(5)
O73 0.017(5) 0.032(6) 0.024(6) -0.002(5) 0.000(4) 0.006(5)
O74 0.027(6) 0.021(6) 0.044(7) -0.005(5) -0.003(5) -0.001(5)
O75 0.042(7) 0.019(6) 0.048(8) 0.003(5) -0.015(6) 0.000(5)
O76 0.008(5) 0.025(6) 0.027(6) -0.006(4) -0.004(4) 0.001(4)
O77 0.042(7) 0.009(5) 0.041(7) 0.009(5) -0.013(6) -0.019(5)
O78 0.023(6) 0.032(6) 0.017(5) -0.007(5) -0.002(4) -0.001(5)
O79 0.033(7) 0.035(7) 0.024(6) -0.003(5) 0.003(5) -0.012(5)
O80 0.030(6) 0.036(7) 0.010(5) 0.001(4) 0.000(4) -0.010(5)
O81 0.042(8) 0.044(8) 0.047(8) -0.009(6) -0.012(6) -0.025(6)
O82 0.051(8) 0.047(8) 0.028(7) -0.003(6) -0.002(6) -0.018(7)
O83 0.037(7) 0.035(7) 0.041(7) 0.008(6) -0.009(6) 0.003(6)
O84 0.020(6) 0.041(7) 0.043(7) -0.002(6) -0.009(5) 0.000(5)
O85 0.038(7) 0.036(7) 0.036(7) 0.001(6) -0.011(6) 0.004(6)
O86 0.033(6) 0.024(6) 0.014(5) -0.004(4) 0.007(5) -0.013(5)
O87 0.017(6) 0.054(8) 0.028(6) -0.009(6) -0.006(5) 0.001(5)
O88 0.051(9) 0.057(9) 0.041(8) 0.007(7) 0.001(7) -0.030(7)
O89 0.034(7) 0.054(9) 0.037(7) -0.015(6) 0.006(6) 0.003(6)
O90 0.033(8) 0.107(13) 0.038(8) 0.000(8) -0.009(6) -0.013(8)
O91 0.033(7) 0.030(6) 0.021(6) -0.005(5) -0.003(5) 0.010(5)
O92 0.034(7) 0.042(7) 0.024(6) -0.004(5) 0.004(5) -0.011(6)
O93 0.027(6) 0.017(6) 0.024(6) -0.009(4) 0.005(5) -0.005(5)
O94 0.014(5) 0.027(6) 0.018(5) 0.008(4) -0.001(4) -0.002(4)
O95 0.045(8) 0.034(7) 0.040(7) -0.011(6) -0.010(6) 0.019(6)
O96 0.027(8) 0.078(11) 0.064(10) 0.000(8) 0.005(7) 0.008(7)
O97 0.019(6) 0.060(9) 0.025(6) 0.007(6) 0.002(5) -0.015(6)
O98 0.025(6) 0.045(8) 0.024(6) 0.004(5) 0.008(5) -0.013(5)
O99 0.030(6) 0.024(6) 0.041(7) -0.012(5) -0.003(5) -0.009(5)
O100 0.046(8) 0.063(9) 0.035(7) -0.007(6) 0.002(6) -0.038(7)
O101 0.085(12) 0.067(10) 0.057(9) -0.025(8) 0.013(8) -0.061(9)
O102 0.019(6) 0.030(6) 0.019(6) -0.002(5) 0.003(4) 0.004(5)
O103 0.029(6) 0.015(5) 0.021(6) 0.004(4) -0.004(5) -0.003(4)
O104 0.016(5) 0.023(6) 0.026(6) -0.014(4) 0.007(4) -0.010(4)
O105 0.020(5) 0.022(6) 0.021(5) -0.002(4) -0.004(4) -0.008(4)
O106 0.041(7) 0.012(5) 0.037(7) -0.018(5) 0.000(5) -0.014(5)
O107 0.026(6) 0.021(6) 0.044(7) -0.005(5) -0.003(5) -0.003(5)
O108 0.014(5) 0.021(6) 0.025(6) 0.001(4) 0.004(4) -0.003(4)
O109 0.018(6) 0.046(7) 0.027(6) 0.001(5) -0.020(5) 0.004(5)
O110 0.033(6) 0.014(5) 0.037(7) 0.000(5) -0.014(5) -0.014(5)
O111 0.025(6) 0.022(6) 0.051(8) -0.004(5) -0.015(6) 0.003(5)
O112 0.013(5) 0.050(8) 0.019(6) 0.001(5) 0.005(4) -0.003(5)
O113 0.035(7) 0.021(6) 0.018(6) 0.010(4) -0.006(5) -0.007(5)
O114 0.027(6) 0.038(7) 0.026(6) -0.006(5) 0.005(5) -0.004(5)
O115 0.026(6) 0.020(6) 0.047(7) 0.007(5) -0.005(5) 0.000(5)
O116 0.015(5) 0.029(6) 0.026(6) -0.002(5) -0.006(4) -0.003(4)
O117 0.033(6) 0.021(6) 0.025(6) -0.011(5) -0.016(5) 0.008(5)
O118 0.033(7) 0.019(6) 0.045(7) 0.000(5) -0.018(6) 0.007(5)
O119 0.031(7) 0.031(7) 0.032(7) 0.000(5) -0.014(5) -0.003(5)
O120 0.017(5) 0.032(6) 0.031(6) 0.005(5) -0.007(5) -0.009(5)
O121 0.035(7) 0.036(7) 0.041(7) -0.005(6) 0.009(6) -0.030(6)
O122 0.034(6) 0.012(5) 0.030(6) -0.010(4) 0.007(5) -0.002(5)
O123 0.037(7) 0.011(5) 0.030(6) -0.009(4) -0.005(5) -0.007(5)
O124 0.021(6) 0.025(6) 0.031(6) -0.008(5) -0.002(5) -0.005(5)
O126 0.029(6) 0.040(7) 0.006(5) 0.005(4) -0.008(4) -0.011(5)
O127 0.035(7) 0.025(6) 0.045(7) 0.002(5) 0.000(6) -0.006(5)
O128 0.029(6) 0.017(5) 0.014(5) -0.006(4) 0.002(4) 0.004(4)
O129 0.009(5) 0.028(6) 0.036(6) -0.010(5) 0.003(4) -0.006(4)
O130 0.039(8) 0.034(7) 0.067(9) -0.016(7) -0.015(7) -0.001(6)
O131 0.016(5) 0.036(7) 0.027(6) -0.008(5) -0.002(5) 0.001(5)
O132 0.027(6) 0.043(7) 0.019(6) 0.002(5) 0.002(5) -0.014(5)
O133 0.026(6) 0.013(5) 0.031(6) -0.018(4) 0.015(5) -0.013(4)
O134 0.009(5) 0.037(7) 0.024(6) 0.006(5) 0.002(4) 0.000(4)
O135 0.040(7) 0.015(5) 0.023(6) -0.005(4) -0.003(5) -0.001(5)
O136 0.043(8) 0.026(6) 0.041(7) -0.003(5) -0.007(6) -0.015(6)
O137 0.013(5) 0.027(6) 0.019(5) 0.000(4) 0.001(4) -0.007(4)
O138 0.018(6) 0.033(6) 0.020(6) 0.007(5) 0.015(4) 0.002(5)
O139 0.023(6) 0.034(7) 0.040(7) -0.001(5) -0.011(5) -0.012(5)
O140 0.020(5) 0.025(6) 0.011(5) -0.005(4) 0.000(4) -0.001(4)
O141 0.030(7) 0.040(7) 0.028(6) -0.011(5) 0.000(5) -0.003(5)
O142 0.021(6) 0.033(7) 0.053(8) -0.014(6) 0.029(5) -0.016(5)
O143 0.010(5) 0.028(6) 0.042(7) -0.017(5) 0.004(5) 0.006(4)
O144 0.041(8) 0.018(7) 0.096(11) -0.015(7) 0.015(7) -0.012(6)
O145 0.025(6) 0.031(6) 0.024(6) 0.006(5) 0.007(5) -0.008(5)
O146 0.034(6) 0.026(6) 0.010(5) -0.009(4) 0.007(4) 0.003(5)
O147 0.030(6) 0.021(6) 0.026(6) 0.005(5) -0.009(5) -0.007(5)
O148 0.003(5) 0.029(6) 0.033(6) -0.014(5) -0.007(4) 0.006(4)
O149 0.021(6) 0.033(7) 0.047(7) -0.018(6) 0.007(5) -0.002(5)
O150 0.021(6) 0.033(7) 0.044(7) 0.001(5) 0.002(5) -0.012(5)
O151 0.023(6) 0.044(8) 0.033(7) -0.006(5) -0.008(5) -0.002(5)
O152 0.015(5) 0.016(6) 0.047(7) -0.006(5) 0.008(5) -0.008(4)
O153 0.015(6) 0.046(8) 0.063(9) 0.003(7) 0.010(6) 0.006(5)
O154 0.035(7) 0.043(7) 0.015(6) 0.003(5) -0.004(5) -0.006(6)
O155 0.045(7) 0.011(5) 0.028(6) -0.012(4) 0.000(5) 0.004(5)
O156 0.024(6) 0.021(6) 0.020(6) 0.016(4) -0.010(5) -0.001(4)
O157 0.038(7) 0.026(6) 0.015(5) -0.005(4) -0.011(5) -0.002(5)
O158 0.043(7) 0.015(5) 0.020(6) -0.009(4) -0.007(5) -0.009(5)
O159 0.038(7) 0.048(8) 0.027(7) 0.002(6) 0.005(5) 0.000(6)
O160 0.048(8) 0.030(7) 0.057(9) -0.008(6) -0.026(7) 0.020(6)
O161 0.086(11) 0.021(7) 0.036(7) -0.001(5) -0.017(7) -0.002(7)
O162 0.020(6) 0.023(6) 0.034(6) 0.004(5) -0.008(5) -0.006(5)
O163 0.044(8) 0.024(7) 0.051(8) -0.010(6) -0.017(6) -0.002(6)
O164 0.028(7) 0.048(9) 0.079(10) 0.000(7) -0.024(7) -0.008(6)
O166 0.039(7) 0.013(5) 0.030(6) 0.009(5) -0.008(5) -0.001(5)
O167 0.042(8) 0.028(7) 0.062(9) 0.012(6) -0.027(7) 0.004(6)
O168 0.038(7) 0.052(8) 0.027(7) 0.013(6) -0.010(6) 0.000(6)
O169 0.027(7) 0.055(8) 0.027(7) -0.004(6) 0.009(5) -0.011(6)
O170 0.039(7) 0.035(7) 0.021(6) -0.004(5) 0.002(5) 0.005(6)
O171 0.026(7) 0.041(8) 0.058(9) 0.016(6) -0.017(6) 0.010(6)
O172 0.053(8) 0.035(7) 0.020(6) 0.005(5) -0.006(6) 0.005(6)
O173 0.028(7) 0.045(8) 0.043(8) 0.011(6) -0.015(6) -0.012(6)
O174 0.035(7) 0.013(5) 0.031(6) -0.001(4) 0.005(5) -0.012(5)
O175 0.031(7) 0.032(7) 0.040(7) 0.006(5) -0.012(6) -0.009(5)
O176 0.042(7) 0.012(5) 0.018(5) 0.003(4) -0.006(5) -0.001(5)
O177 0.035(7) 0.023(6) 0.040(7) -0.009(5) 0.004(5) -0.016(5)
O178 0.035(7) 0.026(6) 0.020(6) -0.001(5) 0.007(5) -0.012(5)
O179 0.022(6) 0.031(6) 0.014(5) -0.002(4) 0.002(4) -0.009(5)
O180 0.014(5) 0.025(6) 0.026(6) 0.008(4) -0.008(4) -0.005(4)
O181 0.035(7) 0.019(6) 0.023(6) 0.003(4) -0.017(5) 0.000(5)
O182 0.035(7) 0.040(7) 0.040(7) -0.015(6) -0.010(6) -0.022(6)
O183 0.035(7) 0.041(7) 0.029(6) -0.011(5) 0.001(5) -0.017(6)
O184 0.026(6) 0.039(7) 0.016(6) 0.000(5) 0.003(5) -0.006(5)
O185 0.024(6) 0.029(6) 0.038(7) 0.003(5) -0.012(5) -0.010(5)
O186 0.033(7) 0.049(9) 0.060(9) -0.028(7) 0.004(6) -0.006(6)
O187 0.012(5) 0.038(7) 0.023(6) 0.012(5) -0.001(4) -0.006(5)
O188 0.029(7) 0.034(7) 0.034(7) -0.001(5) 0.003(5) -0.008(5)
O189 0.014(6) 0.041(7) 0.037(7) 0.002(5) -0.002(5) -0.001(5)
O190 0.020(6) 0.022(6) 0.037(7) 0.001(5) 0.005(5) 0.008(5)
O191 0.002(5) 0.053(8) 0.070(9) -0.007(7) 0.007(5) 0.007(5)
O192 0.029(7) 0.056(9) 0.046(8) -0.019(7) -0.002(6) 0.011(6)
O193 0.017(6) 0.027(6) 0.032(6) 0.004(5) 0.003(5) -0.007(5)
O194 0.008(5) 0.047(7) 0.025(6) -0.007(5) -0.003(4) 0.002(5)
O195 0.033(7) 0.028(7) 0.040(7) -0.011(5) -0.005(5) -0.013(5)
O196 0.039(8) 0.068(10) 0.052(9) -0.021(7) 0.004(7) -0.011(7)
O197 0.029(6) 0.030(7) 0.039(7) -0.011(5) -0.008(5) -0.009(5)
O198 0.040(8) 0.035(7) 0.043(8) -0.014(6) -0.003(6) 0.004(6)
O199 0.045(9) 0.079(12) 0.089(12) -0.048(10) -0.003(8) -0.024(8)
O200 0.041(8) 0.038(8) 0.044(8) 0.006(6) 0.006(6) -0.010(6)
O201 0.063(9) 0.026(7) 0.032(7) -0.001(5) 0.008(6) -0.018(6)
O202 0.033(7) 0.037(7) 0.021(6) -0.001(5) 0.008(5) 0.001(5)
O203 0.017(6) 0.029(6) 0.034(6) -0.011(5) 0.003(5) 0.018(5)
O204 0.024(6) 0.053(8) 0.036(7) -0.003(6) -0.013(5) -0.007(6)
O205 0.055(8) 0.020(6) 0.036(7) 0.010(5) -0.016(6) -0.006(6)
O206 0.060(9) 0.011(6) 0.061(9) -0.007(6) 0.004(7) -0.009(6)
O207 0.028(6) 0.007(5) 0.052(8) 0.006(5) 0.009(5) 0.007(4)
O208 0.030(7) 0.058(9) 0.035(7) -0.020(6) -0.010(6) 0.000(6)
O209 0.024(6) 0.022(6) 0.045(7) 0.006(5) -0.008(5) -0.001(5)
O210 0.036(7) 0.039(7) 0.035(7) -0.025(6) 0.021(5) -0.019(6)
O211 0.044(8) 0.029(7) 0.033(7) -0.013(5) 0.016(6) -0.001(6)
O212 0.036(7) 0.035(7) 0.038(7) -0.006(6) 0.022(6) -0.013(6)
O213 0.035(7) 0.030(7) 0.027(6) -0.003(5) 0.004(5) -0.001(5)
O214 0.029(6) 0.019(6) 0.029(6) 0.009(5) -0.004(5) -0.014(5)
O215 0.075(10) 0.039(8) 0.022(6) 0.006(5) -0.020(6) -0.032(7)
O216 0.042(8) 0.037(7) 0.051(8) 0.013(6) -0.011(6) -0.030(6)
O217 0.026(6) 0.024(6) 0.032(6) -0.005(5) -0.005(5) 0.000(5)
O218 0.035(6) 0.007(5) 0.023(6) 0.009(4) 0.005(5) 0.003(4)
O219 0.033(7) 0.032(7) 0.043(7) -0.005(6) -0.005(6) 0.002(5)
O220 0.013(6) 0.078(10) 0.024(6) -0.008(6) 0.010(5) -0.010(6)
O221 0.043(7) 0.047(8) 0.019(6) -0.008(5) 0.000(5) -0.021(6)
O222 0.016(6) 0.051(9) 0.089(11) 0.023(8) -0.010(7) 0.004(6)
O223 0.000(5) 0.032(6) 0.046(7) -0.011(5) -0.001(4) 0.005(4)
O224 0.139(16) 0.038(9) 0.038(8) 0.002(7) -0.031(9) -0.013(9)
O225 0.058(10) 0.091(13) 0.079(12) -0.055(10) 0.014(9) -0.024(9)
O226 0.021(6) 0.021(6) 0.034(6) -0.004(5) 0.001(5) -0.008(5)
O227 0.018(5) 0.014(5) 0.039(7) -0.007(5) 0.001(5) 0.004(4)
O228 0.053(8) 0.036(7) 0.016(6) 0.007(5) 0.011(5) -0.018(6)
O229 0.020(6) 0.039(7) 0.035(7) -0.002(5) -0.010(5) -0.003(5)
O230 0.084(11) 0.044(8) 0.037(8) -0.005(6) -0.023(7) -0.021(8)
O231 0.018(5) 0.027(6) 0.022(6) -0.004(5) 0.008(4) 0.003(5)
O232 0.037(7) 0.018(6) 0.024(6) 0.006(4) -0.002(5) -0.012(5)
O233 0.017(6) 0.110(13) 0.032(7) 0.022(7) -0.009(5) 0.007(7)
O234 0.023(7) 0.072(10) 0.038(8) 0.017(7) -0.016(6) 0.007(6)
N1 0.023(7) 0.018(7) 0.017(6) 0.003(5) -0.008(5) -0.006(5)
N2 0.048(9) 0.017(7) 0.018(7) -0.003(5) -0.002(6) -0.006(6)
N3 0.005(6) 0.061(11) 0.040(9) 0.007(7) -0.001(6) -0.010(6)
N4 0.020(7) 0.018(7) 0.025(7) 0.003(5) 0.005(5) -0.002(5)
N5 0.042(9) 0.040(9) 0.031(8) -0.010(7) -0.010(7) 0.011(7)
N6 0.019(7) 0.057(10) 0.033(8) -0.005(7) 0.018(6) -0.019(7)
N7 0.040(9) 0.053(10) 0.018(7) -0.001(6) 0.002(6) -0.021(8)
N8 0.010(6) 0.024(7) 0.031(7) -0.007(6) 0.009(5) -0.012(5)
N9 0.032(8) 0.028(8) 0.019(7) 0.002(6) -0.019(6) 0.007(6)
N10 0.036(9) 0.033(9) 0.045(9) -0.012(7) 0.012(7) -0.009(7)
N11 0.025(8) 0.082(13) 0.038(9) -0.019(9) -0.017(7) 0.017(8)
N12 0.024(7) 0.026(7) 0.009(6) -0.004(5) 0.002(5) 0.004(5)
N13 0.029(8) 0.035(8) 0.029(8) -0.009(6) 0.002(6) 0.002(6)
N14 0.038(8) 0.023(7) 0.035(8) 0.017(6) -0.011(7) -0.016(6)
N15 0.022(7) 0.010(7) 0.070(11) 0.001(7) 0.001(7) 0.011(6)
N16 0.037(9) 0.015(7) 0.074(12) 0.024(7) -0.002(8) 0.011(6)
N18 0.004(7) 0.104(15) 0.063(12) -0.008(10) -0.022(7) 0.008(8)
N19 0.038(10) 0.091(14) 0.035(9) 0.022(9) -0.003(7) -0.040(10)
N20 0.097(15) 0.046(10) 0.018(8) -0.010(7) -0.014(9) -0.004(10)
N21 0.022(8) 0.061(12) 0.081(13) 0.034(10) 0.009(8) -0.013(8)
N22 0.034(9) 0.051(11) 0.061(11) 0.023(9) 0.013(8) 0.016(8)
N23 0.070(13) 0.049(11) 0.048(11) -0.015(9) 0.035(9) -0.004(9)
N24 0.025(9) 0.091(15) 0.055(11) -0.033(10) -0.009(8) 0.024(9)
N25 0.028(8) 0.060(11) 0.042(9) -0.015(8) 0.012(7) 0.028(8)
N26 0.042(9) 0.045(10) 0.038(9) -0.011(7) -0.009(7) -0.012(8)
N27 0.063(12) 0.064(12) 0.040(10) -0.022(8) -0.022(9) -0.029(10)
N28 0.021(7) 0.059(10) 0.028(8) -0.004(7) 0.025(6) -0.010(7)
N29 0.023(7) 0.041(8) 0.002(6) -0.014(5) 0.002(5) -0.003(6)

loop_
_atom_type_symbol
_atom_type_description
_atom_type_scat_dispersion_real
_atom_type_scat_dispersion_imag
_atom_type_scat_source
N N 0.0061 0.0033 'International Tables Vol C Tables 4.2.6.8 and 6.1.1.4'
O O 0.0106 0.0060 'International Tables Vol C Tables 4.2.6.8 and 6.1.1.4'
Mo Mo -1.6832 0.6857 'International Tables Vol C Tables 4.2.6.8 and 6.1.1.4'
Ce Ce -0.2486 2.6331 'International Tables Vol C Tables 4.2.6.8 and 6.1.1.4'

loop_
_geom_angle_atom_site_label_1
_geom_angle_atom_site_label_2
_geom_angle_atom_site_label_3
_geom_angle
_geom_angle_site_symmetry_1
_geom_angle_site_symmetry_3
O102 Ce1 O182 81.8(4) . .
O102 Ce1 O229 144.5(3) . .
O182 Ce1 O229 74.2(4) . .
O102 Ce1 O133 73.7(3) . .
O182 Ce1 O133 138.2(4) . .
O229 Ce1 O133 108.1(3) . .
O102 Ce1 O228 132.0(4) . .
O182 Ce1 O228 84.1(4) . .
O229 Ce1 O228 71.4(4) . .
O133 Ce1 O228 137.1(4) . .
O102 Ce1 O227 82.6(3) . .
O182 Ce1 O227 137.2(3) . .
O229 Ce1 O227 132.5(3) . .
O133 Ce1 O227 72.9(3) . .
O228 Ce1 O227 77.4(4) . .
O102 Ce1 O106 68.5(3) . .
O182 Ce1 O106 69.9(3) . .
O229 Ce1 O106 124.0(4) . .
O133 Ce1 O106 127.3(3) . .
O228 Ce1 O106 63.6(4) . .
O227 Ce1 O106 67.3(3) . .
O102 Ce1 O183 78.7(3) . .
O182 Ce1 O183 73.1(4) . .
O229 Ce1 O183 69.7(3) . .
O133 Ce1 O183 69.3(3) . .
O228 Ce1 O183 138.9(4) . .
O227 Ce1 O183 141.1(3) . .
O106 Ce1 O183 133.1(4) . .
O102 Ce1 O226 136.5(3) . .
O182 Ce1 O226 140.4(3) . .
O229 Ce1 O226 67.3(3) . .
O133 Ce1 O226 66.0(3) . .
O228 Ce1 O226 75.5(4) . .
O227 Ce1 O226 70.8(3) . .
O106 Ce1 O226 126.1(3) . .
O183 Ce1 O226 100.8(3) . .
O94 Ce2 O4 69.1(3) . .
O94 Ce2 O207 137.6(4) . .
O4 Ce2 O207 134.3(4) . .
O94 Ce2 O12 137.4(3) . .
O4 Ce2 O12 78.5(3) . .
O207 Ce2 O12 85.0(4) . .
O94 Ce2 O25 73.3(3) . .
O4 Ce2 O25 78.2(4) . .
O207 Ce2 O25 136.7(4) . .
O12 Ce2 O25 73.6(3) . .
O94 Ce2 O54 118.1(3) . .
O4 Ce2 O54 68.4(3) . .
O207 Ce2 O54 65.9(4) . .
O12 Ce2 O54 71.4(3) . .
O25 Ce2 O54 135.4(3) . .
O94 Ce2 O205 68.4(3) . .
O4 Ce2 O205 137.5(3) . .
O207 Ce2 O205 79.5(4) . .
O12 Ce2 O205 138.6(4) . .
O25 Ce2 O205 92.1(4) . .
O54 Ce2 O205 132.5(4) . .
O94 Ce2 O208 67.2(3) . .
O4 Ce2 O208 87.3(4) . .
O207 Ce2 O208 78.1(4) . .
O12 Ce2 O208 139.3(3) . .
O25 Ce2 O208 140.5(4) . .
O54 Ce2 O208 67.9(3) . .
O205 Ce2 O208 74.1(4) . .
O94 Ce2 O206 119.0(4) . .
O4 Ce2 O206 141.5(4) . .
O207 Ce2 O206 67.9(4) . .
O12 Ce2 O206 72.4(4) . .
O25 Ce2 O206 69.8(4) . .
O54 Ce2 O206 122.5(4) . .
O205 Ce2 O206 66.2(4) . .
O208 Ce2 O206 131.1(4) . .
O1 Ce3 O80 77.0(3) . .
O1 Ce3 O40 71.0(3) . .
O80 Ce3 O40 134.9(3) . .
O1 Ce3 O201 140.2(4) . .
O80 Ce3 O201 137.6(4) . .
O40 Ce3 O201 69.5(4) . .
O1 Ce3 O79 77.5(3) . .
O80 Ce3 O79 72.7(3) . .
O40 Ce3 O79 70.1(3) . .
O201 Ce3 O79 93.4(4) . .
O1 Ce3 O204 86.1(4) . .
O80 Ce3 O204 138.3(4) . .
O40 Ce3 O204 70.4(4) . .
O201 Ce3 O204 76.5(4) . .
O79 Ce3 O204 140.3(4) . .
O1 Ce3 O202 136.9(4) . .
O80 Ce3 O202 89.5(3) . .
O40 Ce3 O202 135.5(3) . .
O201 Ce3 O202 73.8(4) . .
O79 Ce3 O202 137.2(4) . .
O204 Ce3 O202 77.4(4) . .
O1 Ce3 O14 70.6(3) . .
O80 Ce3 O14 71.7(3) . .
O40 Ce3 O14 123.1(3) . .
O201 Ce3 O14 130.2(4) . .
O79 Ce3 O14 136.3(3) . .
O204 Ce3 O14 66.8(4) . .
O202 Ce3 O14 66.4(3) . .
O1 Ce3 O203 133.3(3) . .
O80 Ce3 O203 64.6(3) . .
O40 Ce3 O203 119.7(4) . .
O201 Ce3 O203 73.1(4) . .
O79 Ce3 O203 66.8(3) . .
O204 Ce3 O203 140.5(3) . .
O202 Ce3 O203 70.3(4) . .
O14 Ce3 O203 117.2(3) . .
O3 Ce4 O214 141.5(3) . .
O3 Ce4 O44 77.8(3) . .
O214 Ce4 O44 72.2(3) . .
O3 Ce4 O213 83.8(3) . .
O214 Ce4 O213 134.7(4) . .
O44 Ce4 O213 138.2(3) . .
O3 Ce4 O215 134.7(3) . .
O214 Ce4 O215 67.7(3) . .
O44 Ce4 O215 139.6(4) . .
O213 Ce4 O215 77.7(4) . .
O3 Ce4 O78 69.8(3) . .
O214 Ce4 O78 118.5(3) . .
O44 Ce4 O78 136.1(3) . .
O213 Ce4 O78 67.1(3) . .
O215 Ce4 O78 64.9(3) . .
O3 Ce4 O56 70.7(3) . .
O214 Ce4 O56 119.8(4) . .
O44 Ce4 O56 71.7(4) . .
O213 Ce4 O56 66.8(4) . .
O215 Ce4 O56 133.9(4) . .
O78 Ce4 O56 121.1(4) . .
O3 Ce4 O212 135.6(3) . .
O214 Ce4 O212 68.9(4) . .
O44 Ce4 O212 90.4(4) . .
O213 Ce4 O212 77.1(4) . .
O215 Ce4 O212 79.6(4) . .
O78 Ce4 O212 133.5(4) . .
O56 Ce4 O212 64.9(4) . .
O3 Ce4 O39 76.5(3) . .
O214 Ce4 O39 71.9(3) . .
O44 Ce4 O39 72.7(3) . .
O213 Ce4 O39 138.3(3) . .
O215 Ce4 O39 90.4(4) . .
O78 Ce4 O39 71.6(3) . .
O56 Ce4 O39 135.6(3) . .
O212 Ce4 O39 140.5(4) . .
O2 Ce5 O55 78.3(3) . .
O2 Ce5 O45 70.3(3) . .
O55 Ce5 O45 135.4(4) . .
O2 Ce5 O210 133.5(3) . .
O55 Ce5 O210 88.0(4) . .
O45 Ce5 O210 136.7(4) . .
O2 Ce5 O77 79.7(3) . .
O55 Ce5 O77 72.3(3) . .
O45 Ce5 O77 71.5(3) . .
O210 Ce5 O77 137.6(4) . .
O2 Ce5 O211 142.7(4) . .
O55 Ce5 O211 73.6(4) . .
O45 Ce5 O211 115.3(3) . .
O210 Ce5 O211 69.8(4) . .
O77 Ce5 O211 68.7(4) . .
O2 Ce5 O13 69.1(3) . .
O55 Ce5 O13 70.6(3) . .
O45 Ce5 O13 122.7(3) . .
O210 Ce5 O13 64.5(3) . .
O77 Ce5 O13 135.3(3) . .
O211 Ce5 O13 121.6(4) . .
O2 Ce5 O209 84.7(3) . .
O55 Ce5 O209 138.4(3) . .
O45 Ce5 O209 69.8(3) . .
O210 Ce5 O209 76.7(4) . .
O77 Ce5 O209 141.2(3) . .
O211 Ce5 O209 132.5(4) . .
O13 Ce5 O209 67.9(3) . .
O2 Ce5 O230 135.8(4) . .
O55 Ce5 O230 142.3(4) . .
O45 Ce5 O230 66.6(4) . .
O210 Ce5 O230 77.5(4) . .
O77 Ce5 O230 95.3(4) . .
O211 Ce5 O230 68.7(4) . .
O13 Ce5 O230 129.4(4) . .
O209 Ce5 O230 71.9(4) . .
O131 Ce6 O155 137.0(4) . .
O131 Ce6 O223 80.2(3) . .
O155 Ce6 O223 142.6(3) . .
O131 Ce6 O132 72.3(4) . .
O155 Ce6 O132 74.1(4) . .
O223 Ce6 O132 129.4(3) . .
O131 Ce6 O104 78.2(3) . .
O155 Ce6 O104 68.3(3) . .
O223 Ce6 O104 138.4(3) . .
O132 Ce6 O104 75.9(3) . .
O131 Ce6 O222 140.3(4) . .
O155 Ce6 O222 72.6(4) . .
O223 Ce6 O222 77.0(4) . .
O132 Ce6 O222 145.9(4) . .
O104 Ce6 O222 98.2(4) . .
O131 Ce6 O181 75.6(3) . .
O155 Ce6 O181 110.6(3) . .
O223 Ce6 O181 76.1(3) . .
O132 Ce6 O181 132.8(3) . .
O104 Ce6 O181 64.3(3) . .
O222 Ce6 O181 67.6(4) . .
O131 Ce6 O224 135.5(4) . .
O155 Ce6 O224 69.0(4) . .
O223 Ce6 O224 81.3(4) . .
O132 Ce6 O224 89.5(5) . .
O104 Ce6 O224 137.2(4) . .
O222 Ce6 O224 72.0(5) . .
O181 Ce6 O224 137.0(5) . .
O131 Ce6 O225 73.3(5) . .
O155 Ce6 O225 114.1(4) . .
O223 Ce6 O225 67.6(4) . .
O132 Ce6 O225 64.2(4) . .
O104 Ce6 O225 136.2(4) . .
O222 Ce6 O225 125.0(5) . .
O181 Ce6 O225 135.3(4) . .
O224 Ce6 O225 62.3(5) . .
O107 Ce7 O105 78.3(3) . .
O107 Ce7 O231 137.4(3) . .
O105 Ce7 O231 138.6(3) . .
O107 Ce7 O232 137.2(3) . .
O105 Ce7 O232 83.9(3) . .
O231 Ce7 O232 78.4(3) . .
O107 Ce7 O156 136.3(4) . .
O105 Ce7 O156 70.0(3) . .
O231 Ce7 O156 68.7(3) . .
O232 Ce7 O156 68.9(3) . .
O107 Ce7 O179 69.1(3) . .
O105 Ce7 O179 70.6(3) . .
O231 Ce7 O179 132.9(3) . .
O232 Ce7 O179 68.3(3) . .
O156 Ce7 O179 123.6(3) . .
O107 Ce7 O108 72.4(3) . .
O105 Ce7 O108 78.7(3) . .
O231 Ce7 O108 92.2(3) . .
O232 Ce7 O108 141.0(3) . .
O156 Ce7 O108 72.5(3) . .
O179 Ce7 O108 134.5(3) . .
O107 Ce7 O220 91.1(4) . .
O105 Ce7 O220 138.6(4) . .
O231 Ce7 O220 72.7(4) . .
O232 Ce7 O220 77.2(3) . .
O156 Ce7 O220 132.5(4) . .
O179 Ce7 O220 68.2(4) . .
O108 Ce7 O220 136.1(3) . .
O107 Ce7 O221 65.7(4) . .
O105 Ce7 O221 136.0(4) . .
O231 Ce7 O221 71.7(4) . .
O232 Ce7 O221 139.9(4) . .
O156 Ce7 O221 121.1(3) . .
O179 Ce7 O221 115.3(3) . .
O108 Ce7 O221 67.3(3) . .
O220 Ce7 O221 68.9(3) . .
O103 Ce8 O216 135.6(4) . .
O103 Ce8 O157 77.3(3) . .
O216 Ce8 O157 91.4(4) . .
O103 Ce8 O218 140.4(3) . .
O216 Ce8 O218 67.9(4) . .
O157 Ce8 O218 69.9(3) . .
O103 Ce8 O219 134.4(4) . .
O216 Ce8 O219 81.5(4) . .
O157 Ce8 O219 137.4(4) . .
O218 Ce8 O219 68.6(4) . .
O103 Ce8 O109 69.1(3) . .
O216 Ce8 O109 66.6(4) . .
O157 Ce8 O109 73.2(3) . .
O218 Ce8 O109 119.2(4) . .
O219 Ce8 O109 137.4(3) . .
O103 Ce8 O154 76.9(3) . .
O216 Ce8 O154 140.4(4) . .
O157 Ce8 O154 72.3(3) . .
O218 Ce8 O154 72.6(4) . .
O219 Ce8 O154 86.9(4) . .
O109 Ce8 O154 135.7(3) . .
O103 Ce8 O134 67.9(3) . .
O216 Ce8 O134 132.6(4) . .
O157 Ce8 O134 135.8(3) . .
O218 Ce8 O134 124.5(3) . .
O219 Ce8 O134 66.7(3) . .
O109 Ce8 O134 115.8(3) . .
O154 Ce8 O134 73.9(3) . .
O103 Ce8 O217 87.3(3) . .
O216 Ce8 O217 74.5(4) . .
O157 Ce8 O217 140.4(3) . .
O218 Ce8 O217 132.3(3) . .
O219 Ce8 O217 77.9(4) . .
O109 Ce8 O217 67.2(3) . .
O154 Ce8 O217 139.3(4) . .
O134 Ce8 O217 65.4(3) . .
O117 Mo9 O114 107.2(5) . .
O117 Mo9 O116 99.8(5) . .
O114 Mo9 O116 101.2(5) . .
O117 Mo9 O129 102.0(4) . .
O114 Mo9 O129 101.7(5) . .
O116 Mo9 O129 141.9(4) . .
O117 Mo9 O126 169.4(4) . .
O114 Mo9 O126 83.4(4) . .
O116 Mo9 O126 76.7(4) . .
O129 Mo9 O126 76.2(4) . .
O117 Mo9 O123 81.8(4) . .
O114 Mo9 O123 171.0(4) . .
O116 Mo9 O123 76.5(4) . .
O129 Mo9 O123 76.1(4) . .
O126 Mo9 O123 87.6(3) . .
O118 Mo10 O121 104.1(6) . .
O118 Mo10 O124 99.6(5) . .
O121 Mo10 O124 96.5(5) . .
O118 Mo10 O119 94.9(5) . .
O121 Mo10 O119 99.1(5) . .
O124 Mo10 O119 155.4(5) . .
O118 Mo10 O123 160.4(5) . .
O121 Mo10 O123 93.4(5) . .
O124 Mo10 O123 86.9(4) . .
O119 Mo10 O123 73.4(4) . .
O118 Mo10 O116 91.6(5) . .
O121 Mo10 O116 163.5(5) . .
O124 Mo10 O116 75.2(4) . .
O119 Mo10 O116 84.7(4) . .
O123 Mo10 O116 72.1(4) . .
O118 Mo10 Mo24 128.4(4) . .
O121 Mo10 Mo24 88.1(4) . .
O124 Mo10 Mo24 129.1(3) . .
O119 Mo10 Mo24 33.5(3) . .
O123 Mo10 Mo24 42.2(2) . .
O116 Mo10 Mo24 86.3(3) . .
O131 Mo11 O133 104.3(5) . .
O131 Mo11 O135 99.4(5) . .
O133 Mo11 O135 100.9(4) . .
O131 Mo11 O136 92.0(5) . .
O133 Mo11 O136 98.4(4) . .
O135 Mo11 O136 154.3(5) . .
O131 Mo11 O146 158.3(4) . .
O133 Mo11 O146 93.1(4) . .
O135 Mo11 O146 89.7(4) . .
O136 Mo11 O146 72.4(4) . .
O131 Mo11 O137 90.1(4) . .
O133 Mo11 O137 165.4(4) . .
O135 Mo11 O137 74.0(4) . .
O136 Mo11 O137 83.1(4) . .
O146 Mo11 O137 73.5(4) . .
O131 Mo11 Mo33 124.8(4) . .
O133 Mo11 Mo33 86.4(3) . .
O135 Mo11 Mo33 132.1(3) . .
O136 Mo11 Mo33 33.0(3) . .
O146 Mo11 Mo33 42.4(3) . .
O137 Mo11 Mo33 87.2(3) . .
O131 Mo11 Mo26 86.6(4) . .
O133 Mo11 Mo26 133.2(3) . .
O135 Mo11 Mo26 32.5(3) . .
O136 Mo11 Mo26 127.0(3) . .
O146 Mo11 Mo26 90.9(3) . .
O137 Mo11 Mo26 44.0(3) . .
Mo33 Mo11 Mo26 124.50(6) . .
O80 Mo12 O94 105.2(5) . .
O80 Mo12 O93 98.7(5) . .
O94 Mo12 O93 99.9(4) . .
O80 Mo12 O86 93.1(5) . .
O94 Mo12 O86 99.6(4) . .
O93 Mo12 O86 153.6(4) . .
O80 Mo12 O91 159.4(4) . .
O94 Mo12 O91 92.6(4) . .
O93 Mo12 O91 88.1(4) . .
O86 Mo12 O91 73.5(4) . .
O80 Mo12 O92 89.4(5) . .
O94 Mo12 O92 165.1(4) . .
O93 Mo12 O92 74.3(4) . .
O86 Mo12 O92 82.3(4) . .
O91 Mo12 O92 73.7(4) . .
O80 Mo12 Mo48 127.7(3) . .
O94 Mo12 Mo48 86.0(3) . .
O93 Mo12 Mo48 130.2(3) . .
O86 Mo12 Mo48 34.7(3) . .
O91 Mo12 Mo48 42.1(3) . .
O92 Mo12 Mo48 87.4(3) . .
O78 Mo13 O79 106.1(5) . .
O78 Mo13 O93 97.9(5) . .
O79 Mo13 O93 96.4(5) . .
O78 Mo13 O99 99.1(5) . .
O79 Mo13 O99 97.6(5) . .
O93 Mo13 O99 154.0(4) . .
O78 Mo13 O98 91.7(4) . .
O79 Mo13 O98 161.3(5) . .
O93 Mo13 O98 86.4(4) . .
O99 Mo13 O98 73.6(5) . .
O78 Mo13 O92 163.2(5) . .
O79 Mo13 O92 89.0(5) . .
O93 Mo13 O92 72.7(4) . .
O99 Mo13 O92 85.7(4) . .
O98 Mo13 O92 74.1(4) . .
O78 Mo13 Mo65 86.1(3) . .
O79 Mo13 Mo65 132.5(4) . .
O93 Mo13 Mo65 127.9(3) . .
O99 Mo13 Mo65 35.0(3) . .
O98 Mo13 Mo65 41.5(3) . .
O92 Mo13 Mo65 89.0(3) . .
O59 Mo14 O60 107.5(5) . .
O59 Mo14 O67 100.3(4) . .
O60 Mo14 O67 99.3(4) . .
O59 Mo14 O70 101.6(4) . .
O60 Mo14 O70 102.1(5) . .
O67 Mo14 O70 142.9(4) . .
O59 Mo14 O76 169.8(4) . .
O60 Mo14 O76 82.6(5) . .
O67 Mo14 O76 76.7(4) . .
O70 Mo14 O76 76.4(4) . .
O59 Mo14 O68 81.9(4) . .
O60 Mo14 O68 170.5(4) . .
O67 Mo14 O68 77.5(4) . .
O70 Mo14 O68 76.4(4) . .
O76 Mo14 O68 87.9(4) . .
O56 Mo15 O77 104.6(5) . .
O56 Mo15 O66 97.8(5) . .
O77 Mo15 O66 98.5(5) . .
O56 Mo15 O71 99.4(5) . .
O77 Mo15 O71 96.2(5) . .
O66 Mo15 O71 153.7(4) . .
O56 Mo15 O76 92.2(5) . .
O77 Mo15 O76 161.6(5) . .
O66 Mo15 O76 86.5(4) . .
O71 Mo15 O76 73.1(4) . .
O56 Mo15 O67 163.0(5) . .
O77 Mo15 O67 91.4(4) . .
O66 Mo15 O67 73.8(4) . .
O71 Mo15 O67 84.2(4) . .
O76 Mo15 O67 72.9(4) . .
O56 Mo15 Mo31 87.6(3) . .
O77 Mo15 Mo31 129.9(4) . .
O66 Mo15 Mo31 128.3(3) . .
O71 Mo15 Mo31 33.8(3) . .
O76 Mo15 Mo31 41.8(3) . .
O67 Mo15 Mo31 86.4(2) . .
O105 Mo16 O104 111.2(5) . .
O105 Mo16 O103 110.2(5) . .
O104 Mo16 O103 108.9(4) . .
O105 Mo16 O102 108.4(5) . .
O104 Mo16 O102 109.2(5) . .
O103 Mo16 O102 109.0(5) . .
O43 Mo17 O51 106.2(5) . .
O43 Mo17 O33 97.3(5) . .
O51 Mo17 O33 102.6(5) . .
O43 Mo17 O29 98.7(5) . .
O51 Mo17 O29 92.0(5) . .
O33 Mo17 O29 154.4(4) . .
O43 Mo17 O36 92.6(4) . .
O51 Mo17 O36 157.9(5) . .
O33 Mo17 O36 86.1(4) . .
O29 Mo17 O36 73.4(4) . .
O43 Mo17 O31 162.3(4) . .
O51 Mo17 O31 91.0(5) . .
O33 Mo17 O31 74.5(4) . .
O29 Mo17 O31 84.3(4) . .
O36 Mo17 O31 71.5(4) . .
O141 Mo18 O140 107.1(5) . .
O141 Mo18 O143 101.1(5) . .
O140 Mo18 O143 102.5(4) . .
O141 Mo18 O137 100.6(5) . .
O140 Mo18 O137 99.0(4) . .
O143 Mo18 O137 143.3(4) . .
O141 Mo18 O146 171.5(5) . .
O140 Mo18 O146 81.4(4) . .
O143 Mo18 O146 77.2(4) . .
O137 Mo18 O146 77.0(4) . .
O141 Mo18 O145 83.2(4) . .
O140 Mo18 O145 169.3(4) . .
O143 Mo18 O145 78.0(4) . .
O137 Mo18 O145 75.6(4) . .
O146 Mo18 O145 88.3(4) . .
O154 Mo19 O155 104.2(5) . .
O154 Mo19 O158 98.7(5) . .
O155 Mo19 O158 96.9(5) . .
O154 Mo19 O159 96.2(5) . .
O155 Mo19 O159 100.3(5) . .
O158 Mo19 O159 153.6(5) . .
O154 Mo19 O166 162.6(5) . .
O155 Mo19 O166 91.8(5) . .
O158 Mo19 O166 86.0(4) . .
O159 Mo19 O166 73.8(5) . .
O154 Mo19 O174 93.1(5) . .
O155 Mo19 O174 161.6(5) . .
O158 Mo19 O174 74.0(4) . .
O159 Mo19 O174 83.6(5) . .
O166 Mo19 O174 72.0(4) . .
O154 Mo19 Mo54 130.2(3) . .
O155 Mo19 Mo54 87.2(4) . .
O158 Mo19 Mo54 128.4(3) . .
O159 Mo19 Mo54 34.1(4) . .
O166 Mo19 Mo54 42.4(3) . .
O174 Mo19 Mo54 86.3(3) . .
O115 Mo20 O127 106.2(5) . .
O115 Mo20 O113 98.6(5) . .
O127 Mo20 O113 101.1(5) . .
O115 Mo20 O124 98.1(5) . .
O127 Mo20 O124 93.7(5) . .
O113 Mo20 O124 153.6(4) . .
O115 Mo20 O126 159.5(5) . .
O127 Mo20 O126 93.9(5) . .
O113 Mo20 O126 73.1(4) . .
O124 Mo20 O126 84.3(4) . .
O115 Mo20 O116 90.6(4) . .
O127 Mo20 O116 160.3(5) . .
O113 Mo20 O116 86.1(4) . .
O124 Mo20 O116 73.4(4) . .
O126 Mo20 O116 70.5(4) . .
O115 Mo20 Mo27 131.7(4) . .
O127 Mo20 Mo27 88.7(4) . .
O113 Mo20 Mo27 33.2(3) . .
O124 Mo20 Mo27 127.1(3) . .
O126 Mo20 Mo27 42.8(2) . .
O116 Mo20 Mo27 87.5(3) . .
O151 Mo21 O147 105.0(5) . .
O151 Mo21 O152 95.8(5) . .
O147 Mo21 O152 101.0(5) . .
O151 Mo21 O148 99.7(5) . .
O147 Mo21 O148 94.9(5) . .
O152 Mo21 O148 154.1(4) . .
O151 Mo21 O146 158.8(5) . .
O147 Mo21 O146 94.9(4) . .
O152 Mo21 O146 72.7(4) . .
O148 Mo21 O146 85.7(4) . .
O151 Mo21 O143 89.7(5) . .
O147 Mo21 O143 162.7(4) . .
O152 Mo21 O143 86.4(4) . .
O148 Mo21 O143 73.1(4) . .
O146 Mo21 O143 72.1(4) . .
O151 Mo21 Mo33 129.0(4) . .
O147 Mo21 Mo33 89.7(3) . .
O152 Mo21 Mo33 33.2(3) . .
O148 Mo21 Mo33 127.8(3) . .
O146 Mo21 Mo33 42.2(3) . .
O143 Mo21 Mo33 88.0(3) . .
O63 Mo22 O65 105.8(5) . .
O63 Mo22 O69 95.8(5) . .
O65 Mo22 O69 100.0(5) . .
O63 Mo22 O64 98.7(5) . .
O65 Mo22 O64 97.4(5) . .
O69 Mo22 O64 153.3(4) . .
O63 Mo22 O68 158.9(4) . .
O65 Mo22 O68 93.4(4) . .
O69 Mo22 O68 71.8(4) . .
O64 Mo22 O68 87.2(4) . .
O63 Mo22 O70 89.4(5) . .
O65 Mo22 O70 163.4(5) . .
O69 Mo22 O70 84.8(4) . .
O64 Mo22 O70 73.2(4) . .
O68 Mo22 O70 72.8(4) . .
O63 Mo22 Mo58 129.1(4) . .
O65 Mo22 Mo58 88.1(4) . .
O69 Mo22 Mo58 33.3(3) . .
O64 Mo22 Mo58 128.3(3) . .
O68 Mo22 Mo58 41.2(3) . .
O70 Mo22 Mo58 87.4(2) . .
O13 Mo23 O12 105.5(5) . .
O13 Mo23 O16 99.1(5) . .
O12 Mo23 O16 98.6(5) . .
O13 Mo23 O5 100.3(5) . .
O12 Mo23 O5 90.7(5) . .
O16 Mo23 O5 155.4(4) . .
O13 Mo23 O7 94.5(4) . .
O12 Mo23 O7 157.1(4) . .
O16 Mo23 O7 88.9(4) . .
O5 Mo23 O7 74.6(4) . .
O13 Mo23 O15 164.5(5) . .
O12 Mo23 O15 89.2(4) . .
O16 Mo23 O15 73.2(4) . .
O5 Mo23 O15 84.3(4) . .
O7 Mo23 O15 72.2(4) . .
O13 Mo23 Mo39 88.0(3) . .
O12 Mo23 Mo39 125.4(4) . .
O16 Mo23 Mo39 131.8(3) . .
O5 Mo23 Mo39 34.8(3) . .
O7 Mo23 Mo39 42.9(3) . .
O15 Mo23 Mo39 87.4(3) . .
O130 Mo24 O120 103.0(6) . .
O130 Mo24 O119 103.3(5) . .
O120 Mo24 O119 99.0(5) . .
O130 Mo24 O122 100.5(5) . .
O120 Mo24 O122 97.0(4) . .
O119 Mo24 O122 147.3(4) . .
O130 Mo24 O123 152.6(5) . .
O120 Mo24 O123 104.2(4) . .
O119 Mo24 O123 75.9(4) . .
O122 Mo24 O123 72.7(4) . .
O130 Mo24 O117 82.5(5) . .
O120 Mo24 O117 174.1(4) . .
O119 Mo24 O117 81.6(4) . .
O122 Mo24 O117 79.7(4) . .
O123 Mo24 O117 70.2(4) . .
O130 Mo24 Mo30 134.7(4) . .
O120 Mo24 Mo30 91.9(3) . .
O119 Mo24 Mo30 116.3(3) . .
O122 Mo24 Mo30 34.6(3) . .
O123 Mo24 Mo30 40.9(3) . .
O117 Mo24 Mo30 82.6(2) . .
O130 Mo24 Mo10 138.1(4) . .
O120 Mo24 Mo10 93.8(4) . .
O119 Mo24 Mo10 35.4(3) . .
O122 Mo24 Mo10 115.3(3) . .
O123 Mo24 Mo10 43.0(3) . .
O117 Mo24 Mo10 83.3(2) . .
Mo30 Mo24 Mo10 81.66(5) . .
O4 Mo25 O2 109.7(5) . .
O4 Mo25 O1 107.0(5) . .
O2 Mo25 O1 109.3(5) . .
O4 Mo25 O3 110.7(5) . .
O2 Mo25 O3 109.7(5) . .
O1 Mo25 O3 110.4(5) . .
O134 Mo26 O132 105.0(5) . .
O134 Mo26 O135 97.7(4) . .
O132 Mo26 O135 96.7(5) . .
O134 Mo26 O138 99.8(5) . .
O132 Mo26 O138 97.8(5) . .
O135 Mo26 O138 153.4(4) . .
O134 Mo26 O145 95.0(4) . .
O132 Mo26 O145 159.6(5) . .
O135 Mo26 O145 84.4(4) . .
O138 Mo26 O145 74.4(4) . .
O134 Mo26 O137 164.9(4) . .
O132 Mo26 O137 88.6(4) . .
O135 Mo26 O137 73.9(4) . .
O138 Mo26 O137 84.4(4) . .
O145 Mo26 O137 72.1(4) . .
O134 Mo26 Mo64 88.0(3) . .
O132 Mo26 Mo64 132.9(3) . .
O135 Mo26 Mo64 126.7(3) . .
O138 Mo26 Mo64 35.1(3) . .
O145 Mo26 Mo64 42.4(3) . .
O137 Mo26 Mo64 87.3(2) . .
O134 Mo26 Mo11 129.9(3) . .
O132 Mo26 Mo11 83.9(4) . .
O135 Mo26 Mo11 32.4(3) . .
O138 Mo26 Mo11 128.3(3) . .
O145 Mo26 Mo11 86.4(3) . .
O137 Mo26 Mo11 43.9(2) . .
Mo64 Mo26 Mo11 121.92(6) . .
O111 Mo27 O112 104.1(6) . .
O111 Mo27 O113 98.4(5) . .
O112 Mo27 O113 101.3(5) . .
O111 Mo27 O128 97.9(5) . .
O112 Mo27 O128 103.5(5) . .
O113 Mo27 O128 145.9(4) . .
O111 Mo27 O126 106.6(5) . .
O112 Mo27 O126 149.3(5) . .
O113 Mo27 O126 74.5(4) . .
O128 Mo27 O126 72.1(4) . .
O111 Mo27 O114 175.4(5) . .
O112 Mo27 O114 80.5(5) . .
O113 Mo27 O114 80.2(4) . .
O128 Mo27 O114 81.1(4) . .
O126 Mo27 O114 68.8(4) . .
O111 Mo27 Mo37 93.5(4) . .
O112 Mo27 Mo37 138.1(4) . .
O113 Mo27 Mo37 113.5(3) . .
O128 Mo27 Mo37 35.6(3) . .
O126 Mo27 Mo37 39.6(3) . .
O114 Mo27 Mo37 83.0(3) . .
O111 Mo27 Mo20 93.8(4) . .
O112 Mo27 Mo20 135.0(3) . .
O113 Mo27 Mo20 34.5(3) . .
O128 Mo27 Mo20 114.7(3) . .
O126 Mo27 Mo20 43.1(3) . .
O114 Mo27 Mo20 82.6(3) . .
Mo37 Mo27 Mo20 79.79(5) . .
O179 Mo28 O182 105.3(5) . .
O179 Mo28 O180 98.4(4) . .
O182 Mo28 O180 99.1(5) . .
O179 Mo28 O184 101.5(4) . .
O182 Mo28 O184 88.2(5) . .
O180 Mo28 O184 156.1(4) . .
O179 Mo28 O193 93.1(4) . .
O182 Mo28 O193 156.0(5) . .
O180 Mo28 O193 93.1(4) . .
O184 Mo28 O193 73.0(4) . .
O179 Mo28 O197 162.8(4) . .
O182 Mo28 O197 91.3(4) . .
O180 Mo28 O197 74.1(4) . .
O184 Mo28 O197 83.1(4) . .
O193 Mo28 O197 72.3(4) . .
O179 Mo28 Mo47 89.2(3) . .
O182 Mo28 Mo47 121.8(4) . .
O180 Mo28 Mo47 134.8(3) . .
O184 Mo28 Mo47 33.7(3) . .
O193 Mo28 Mo47 41.8(3) . .
O197 Mo28 Mo47 85.7(3) . .
O54 Mo29 O55 105.2(5) . .
O54 Mo29 O66 99.1(5) . .
O55 Mo29 O66 99.1(5) . .
O54 Mo29 O57 99.5(5) . .
O55 Mo29 O57 96.0(5) . .
O66 Mo29 O57 152.0(4) . .
O54 Mo29 O68 92.4(4) . .
O55 Mo29 O68 160.4(4) . .
O66 Mo29 O68 86.2(4) . .
O57 Mo29 O68 72.3(4) . .
O54 Mo29 O67 164.2(4) . .
O55 Mo29 O67 90.1(4) . .
O66 Mo29 O67 73.6(4) . .
O57 Mo29 O67 83.0(4) . .
O68 Mo29 O67 73.3(4) . .
O54 Mo29 Mo58 86.2(3) . .
O55 Mo29 Mo58 129.4(4) . .
O66 Mo29 Mo58 128.1(3) . .
O57 Mo29 Mo58 33.6(3) . .
O68 Mo29 Mo58 41.8(3) . .
O67 Mo29 Mo58 87.5(3) . .
O109 Mo30 O108 105.7(5) . .
O109 Mo30 O122 99.9(5) . .
O108 Mo30 O122 96.9(5) . .
O109 Mo30 O110 96.8(5) . .
O108 Mo30 O110 97.8(4) . .
O122 Mo30 O110 153.8(4) . .
O109 Mo30 O123 93.5(4) . .
O108 Mo30 O123 160.3(4) . .
O122 Mo30 O123 75.0(4) . .
O110 Mo30 O123 83.9(4) . .
O109 Mo30 O129 164.0(4) . .
O108 Mo30 O129 88.4(4) . .
O122 Mo30 O129 85.5(4) . .
O110 Mo30 O129 73.4(4) . .
O123 Mo30 O129 73.2(4) . .
O109 Mo30 Mo24 87.3(3) . .
O108 Mo30 Mo24 132.9(3) . .
O122 Mo30 Mo24 35.9(3) . .
O110 Mo30 Mo24 125.9(3) . .
O123 Mo30 Mo24 42.1(3) . .
O129 Mo30 Mo24 88.5(2) . .
O74 Mo31 O72 105.3(5) . .
O74 Mo31 O61 100.7(5) . .
O72 Mo31 O61 99.9(5) . .
O74 Mo31 O71 102.1(5) . .
O72 Mo31 O71 97.4(5) . .
O61 Mo31 O71 146.4(4) . .
O74 Mo31 O76 150.3(4) . .
O72 Mo31 O76 104.4(5) . .
O61 Mo31 O76 74.8(4) . .
O71 Mo31 O76 73.1(4) . .
O74 Mo31 O60 79.1(4) . .
O72 Mo31 O60 175.5(4) . .
O61 Mo31 O60 79.7(4) . .
O71 Mo31 O60 80.8(4) . .
O76 Mo31 O60 71.1(4) . .
O74 Mo31 Mo32 136.0(4) . .
O72 Mo31 Mo32 93.8(4) . .
O61 Mo31 Mo32 36.0(3) . .
O71 Mo31 Mo32 114.5(3) . .
O76 Mo31 Mo32 41.7(2) . .
O60 Mo31 Mo32 83.3(2) . .
O74 Mo31 Mo15 134.9(4) . .
O72 Mo31 Mo15 93.1(4) . .
O61 Mo31 Mo15 116.4(3) . .
O71 Mo31 Mo15 33.7(3) . .
O76 Mo31 Mo15 41.8(2) . .
O60 Mo31 Mo15 83.1(2) . .
Mo32 Mo31 Mo15 81.50(5) . .
O75 Mo32 O62 105.3(5) . .
O75 Mo32 O64 98.5(5) . .
O62 Mo32 O64 98.8(6) . .
O75 Mo32 O61 99.0(5) . .
O62 Mo32 O61 93.7(5) . .
O64 Mo32 O61 154.9(4) . .
O75 Mo32 O76 93.9(5) . .
O62 Mo32 O76 158.4(5) . .
O64 Mo32 O76 87.7(4) . .
O61 Mo32 O76 73.3(4) . .
O75 Mo32 O70 165.1(5) . .
O62 Mo32 O70 88.7(5) . .
O64 Mo32 O70 74.0(4) . .
O61 Mo32 O70 84.7(4) . .
O76 Mo32 O70 73.2(4) . .
O75 Mo32 Mo31 87.3(4) . .
O62 Mo32 Mo31 128.1(4) . .
O64 Mo32 Mo31 129.5(3) . .
O61 Mo32 Mo31 34.4(3) . .
O76 Mo32 Mo31 41.8(3) . .
O70 Mo32 Mo31 87.8(3) . .
O139 Mo33 O223 104.1(5) . 2_656
O139 Mo33 O136 99.0(5) . .
O223 Mo33 O136 102.7(5) 2_656 .
O139 Mo33 O152 96.7(5) . .
O223 Mo33 O152 102.5(4) 2_656 .
O136 Mo33 O152 145.9(4) . .
O139 Mo33 O146 103.9(4) . .
O223 Mo33 O146 152.0(4) 2_656 .
O136 Mo33 O146 73.5(4) . .
O152 Mo33 O146 73.4(4) . .
O139 Mo33 O140 173.1(4) . .
O223 Mo33 O140 82.8(4) 2_656 .
O136 Mo33 O140 79.9(4) . .
O152 Mo33 O140 81.0(4) . .
O146 Mo33 O140 69.2(3) . .
O139 Mo33 Mo11 92.6(4) . .
O223 Mo33 Mo11 138.1(3) 2_656 .
O136 Mo33 Mo11 36.0(3) . .
O152 Mo33 Mo11 113.5(3) . .
O146 Mo33 Mo11 40.6(3) . .
O140 Mo33 Mo11 82.4(2) . .
O139 Mo33 Mo21 91.7(3) . .
O223 Mo33 Mo21 136.2(3) 2_656 .
O136 Mo33 Mo21 114.9(3) . .
O152 Mo33 Mo21 34.3(3) . .
O146 Mo33 Mo21 41.8(3) . .
O140 Mo33 Mo21 82.7(2) . .
Mo11 Mo33 Mo21 79.88(5) . .
O47 Mo34 O42 104.6(5) . .
O47 Mo34 O53 102.5(5) . .
O42 Mo34 O53 99.1(5) . .
O47 Mo34 O46 99.9(5) . .
O42 Mo34 O46 98.3(5) . .
O53 Mo34 O46 147.1(4) . .
O47 Mo34 O34 150.1(5) . .
O42 Mo34 O34 105.2(4) . .
O53 Mo34 O34 74.5(4) . .
O46 Mo34 O34 74.0(4) . .
O47 Mo34 O49 80.0(5) . .
O42 Mo34 O49 175.4(4) . .
O53 Mo34 O49 79.4(4) . .
O46 Mo34 O49 81.1(4) . .
O34 Mo34 O49 70.2(4) . .
O47 Mo34 Mo36 134.1(4) . .
O42 Mo34 Mo36 93.4(4) . .
O53 Mo34 Mo36 116.1(3) . .
O46 Mo34 Mo36 35.0(3) . .
O34 Mo34 Mo36 41.8(3) . .
O49 Mo34 Mo36 83.4(3) . .
O11 Mo35 O23 106.2(5) . .
O11 Mo35 O15 102.4(5) . .
O23 Mo35 O15 101.0(5) . .
O11 Mo35 O22 101.3(5) . .
O23 Mo35 O22 101.4(5) . .
O15 Mo35 O22 141.0(5) . .
O11 Mo35 O9 84.8(5) . .
O23 Mo35 O9 169.0(5) . .
O15 Mo35 O9 75.5(4) . .
O22 Mo35 O9 76.4(4) . .
O11 Mo35 O7 172.0(4) . .
O23 Mo35 O7 81.8(4) . .
O15 Mo35 O7 75.7(4) . .
O22 Mo35 O7 76.5(4) . .
O9 Mo35 O7 87.2(4) . .
O40 Mo36 O39 104.5(5) . .
O40 Mo36 O38 99.3(5) . .
O39 Mo36 O38 98.5(4) . .
O40 Mo36 O46 97.1(5) . .
O39 Mo36 O46 95.7(4) . .
O38 Mo36 O46 154.8(4) . .
O40 Mo36 O34 92.4(4) . .
O39 Mo36 O34 161.4(4) . .
O38 Mo36 O34 86.1(4) . .
O46 Mo36 O34 74.2(4) . .
O40 Mo36 O35 163.2(4) . .
O39 Mo36 O35 91.8(4) . .
O38 Mo36 O35 73.9(4) . .
O46 Mo36 O35 85.0(4) . .
O34 Mo36 O35 72.1(4) . .
O40 Mo36 Mo34 85.1(4) . .
O39 Mo36 Mo34 130.6(3) . .
O38 Mo36 Mo34 128.1(3) . .
O46 Mo36 Mo34 35.0(3) . .
O34 Mo36 Mo34 42.0(3) . .
O35 Mo36 Mo34 87.2(3) . .
O106 Mo37 O107 105.4(5) . .
O106 Mo37 O110 98.0(5) . .
O107 Mo37 O110 99.8(5) . .
O106 Mo37 O128 100.7(5) . .
O107 Mo37 O128 90.7(5) . .
O110 Mo37 O128 155.2(4) . .
O106 Mo37 O126 95.8(5) . .
O107 Mo37 O126 155.9(5) . .
O110 Mo37 O126 88.4(4) . .
O128 Mo37 O126 73.8(4) . .
O106 Mo37 O129 166.2(5) . .
O107 Mo37 O129 87.4(4) . .
O110 Mo37 O129 74.3(4) . .
O128 Mo37 O129 83.9(4) . .
O126 Mo37 O129 72.9(4) . .
O106 Mo37 Mo27 88.9(4) . .
O107 Mo37 Mo27 125.0(4) . .
O110 Mo37 Mo27 131.0(3) . .
O128 Mo37 Mo27 34.3(3) . .
O126 Mo37 Mo27 42.7(3) . .
O129 Mo37 Mo27 87.8(3) . .
O82 Mo38 O81 104.3(6) . .
O82 Mo38 O97 101.6(6) . .
O81 Mo38 O97 99.7(6) . .
O82 Mo38 O92 99.9(5) . .
O81 Mo38 O92 102.6(5) . .
O97 Mo38 O92 143.9(5) . .
O82 Mo38 O98 173.4(5) . .
O81 Mo38 O98 82.3(5) . .
O97 Mo38 O98 76.9(4) . .
O92 Mo38 O98 78.4(4) . .
O82 Mo38 O91 84.4(5) . .
O81 Mo38 O91 171.2(5) . .
O97 Mo38 O91 77.0(5) . .
O92 Mo38 O91 76.7(4) . .
O98 Mo38 O91 89.0(4) . .
O18 Mo39 O24 105.8(5) . .
O18 Mo39 O6 98.2(5) . .
O24 Mo39 O6 101.0(5) . .
O18 Mo39 O5 98.8(5) . .
O24 Mo39 O5 103.3(5) . .
O6 Mo39 O5 145.2(5) . .
O18 Mo39 O7 103.5(4) . .
O24 Mo39 O7 150.7(5) . .
O6 Mo39 O7 74.4(4) . .
O5 Mo39 O7 72.2(4) . .
O18 Mo39 O23 172.3(4) . .
O24 Mo39 O23 81.6(5) . .
O6 Mo39 O23 78.0(4) . .
O5 Mo39 O23 81.3(4) . .
O7 Mo39 O23 69.1(4) . .
O18 Mo39 Mo23 92.5(3) . .
O24 Mo39 Mo23 137.8(4) . .
O6 Mo39 Mo23 113.9(3) . .
O5 Mo39 Mo23 35.3(3) . .
O7 Mo39 Mo23 39.8(2) . .
O23 Mo39 Mo23 83.1(3) . .
O18 Mo39 Mo53 90.9(4) . .
O24 Mo39 Mo53 135.4(4) . .
O6 Mo39 Mo53 34.9(3) . .
O5 Mo39 Mo53 114.8(3) . .
O7 Mo39 Mo53 43.1(2) . .
O23 Mo39 Mo53 82.2(3) . .
Mo23 Mo39 Mo53 80.32(5) . .
O14 Mo40 O25 104.3(5) . .
O14 Mo40 O16 98.3(4) . .
O25 Mo40 O16 97.7(5) . .
O14 Mo40 O17 98.4(5) . .
O25 Mo40 O17 96.3(5) . .
O16 Mo40 O17 154.7(5) . .
O14 Mo40 O9 95.0(5) . .
O25 Mo40 O9 159.8(5) . .
O16 Mo40 O9 85.1(5) . .
O17 Mo40 O9 74.8(5) . .
O14 Mo40 O15 164.6(5) . .
O25 Mo40 O15 89.9(5) . .
O16 Mo40 O15 73.6(4) . .
O17 Mo40 O15 85.5(4) . .
O9 Mo40 O15 71.6(4) . .
O14 Mo40 Mo62 86.7(3) . .
O25 Mo40 Mo62 131.6(4) . .
O16 Mo40 Mo62 127.7(3) . .
O17 Mo40 Mo62 35.3(4) . .
O9 Mo40 Mo62 42.7(3) . .
O15 Mo40 Mo62 88.1(3) . .
O48 Mo41 O30 104.5(5) . .
O48 Mo41 O29 97.9(5) . .
O30 Mo41 O29 103.1(5) . .
O48 Mo41 O37 96.9(5) . .
O30 Mo41 O37 102.1(5) . .
O29 Mo41 O37 146.4(4) . .
O48 Mo41 O36 103.4(5) . .
O30 Mo41 O36 152.0(5) . .
O29 Mo41 O36 74.2(4) . .
O37 Mo41 O36 73.1(4) . .
O48 Mo41 O52 172.5(4) . .
O30 Mo41 O52 82.9(4) . .
O29 Mo41 O52 80.2(4) . .
O37 Mo41 O52 81.3(4) . .
O36 Mo41 O52 69.1(4) . .
O48 Mo41 Mo43 91.7(4) . .
O30 Mo41 Mo43 136.8(4) . .
O29 Mo41 Mo43 114.2(3) . .
O37 Mo41 Mo43 35.3(3) . .
O36 Mo41 Mo43 40.5(3) . .
O52 Mo41 Mo43 82.6(2) . .
O52 Mo42 O49 106.0(5) . .
O52 Mo42 O35 100.9(5) . .
O49 Mo42 O35 103.1(5) . .
O52 Mo42 O31 100.1(5) . .
O49 Mo42 O31 100.4(5) . .
O35 Mo42 O31 142.6(4) . .
O52 Mo42 O36 82.1(4) . .
O49 Mo42 O36 171.8(5) . .
O35 Mo42 O36 76.0(4) . .
O31 Mo42 O36 76.7(4) . .
O52 Mo42 O34 170.7(4) . .
O49 Mo42 O34 83.3(5) . .
O35 Mo42 O34 77.0(4) . .
O31 Mo42 O34 77.3(4) . .
O36 Mo42 O34 88.6(4) . .
O45 Mo43 O44 104.8(5) . .
O45 Mo43 O38 97.8(4) . .
O44 Mo43 O38 98.2(4) . .
O45 Mo43 O37 100.6(4) . .
O44 Mo43 O37 93.5(4) . .
O38 Mo43 O37 154.8(4) . .
O45 Mo43 O36 93.4(5) . .
O44 Mo43 O36 159.8(4) . .
O38 Mo43 O36 87.5(4) . .
O37 Mo43 O36 74.5(4) . .
O45 Mo43 O35 162.9(5) . .
O44 Mo43 O35 91.2(4) . .
O38 Mo43 O35 73.6(4) . .
O37 Mo43 O35 84.0(4) . .
O36 Mo43 O35 71.8(4) . .
O45 Mo43 Mo41 88.4(3) . .
O44 Mo43 Mo41 127.9(3) . .
O38 Mo43 Mo41 130.2(3) . .
O37 Mo43 Mo41 34.5(3) . .
O36 Mo43 Mo41 42.8(3) . .
O35 Mo43 Mo41 86.3(3) . .
O181 Mo44 O183 105.3(5) . .
O181 Mo44 O195 98.0(5) . .
O183 Mo44 O195 100.5(5) . .
O181 Mo44 O180 96.7(4) . .
O183 Mo44 O180 95.3(4) . .
O195 Mo44 O180 154.7(4) . .
O181 Mo44 O194 93.4(5) . .
O183 Mo44 O194 161.3(5) . .
O195 Mo44 O194 76.1(5) . .
O180 Mo44 O194 82.6(4) . .
O181 Mo44 O197 162.4(5) . .
O183 Mo44 O197 89.9(5) . .
O195 Mo44 O197 87.8(4) . .
O180 Mo44 O197 72.5(4) . .
O194 Mo44 O197 71.7(4) . .
O181 Mo44 Mo66 84.3(3) . .
O183 Mo44 Mo66 137.6(4) . .
O195 Mo44 Mo66 37.2(4) . .
O180 Mo44 Mo66 125.0(3) . .
O194 Mo44 Mo66 42.7(3) . .
O197 Mo44 Mo66 90.5(3) . .
O191 Mo45 O190 104.2(6) . .
O191 Mo45 O189 100.1(5) . .
O190 Mo45 O189 95.6(5) . .
O191 Mo45 O188 95.3(6) . .
O190 Mo45 O188 99.8(5) . .
O189 Mo45 O188 154.7(5) . .
O191 Mo45 O193 159.3(5) . .
O190 Mo45 O193 94.8(4) . .
O189 Mo45 O193 85.8(4) . .
O188 Mo45 O193 73.1(4) . .
O191 Mo45 O187 90.5(5) . .
O190 Mo45 O187 163.7(4) . .
O189 Mo45 O187 74.6(4) . .
O188 Mo45 O187 85.5(4) . .
O193 Mo45 O187 71.8(4) . .
O191 Mo45 Mo47 129.8(4) . .
O190 Mo45 Mo47 87.4(4) . .
O189 Mo45 Mo47 127.7(3) . .
O188 Mo45 Mo47 34.5(3) . .
O193 Mo45 Mo47 41.9(3) . .
O187 Mo45 Mo47 88.5(3) . .
O162 Mo46 O177 106.7(5) . .
O162 Mo46 O174 101.6(5) . .
O177 Mo46 O174 102.2(5) . .
O162 Mo46 O175 99.4(5) . .
O177 Mo46 O175 100.1(5) . .
O174 Mo46 O175 143.4(4) . .
O162 Mo46 O178 171.5(4) . .
O177 Mo46 O178 81.8(5) . .
O174 Mo46 O178 76.2(4) . .
O175 Mo46 O178 78.7(4) . .
O162 Mo46 O166 83.4(4) . .
O177 Mo46 O166 169.9(5) . .
O174 Mo46 O166 76.0(4) . .
O175 Mo46 O166 77.0(5) . .
O178 Mo46 O166 88.1(4) . .
O198 Mo47 O200 104.9(6) . .
O198 Mo47 O184 100.0(5) . .
O200 Mo47 O184 102.5(5) . .
O198 Mo47 O188 96.5(5) . .
O200 Mo47 O188 100.7(5) . .
O184 Mo47 O188 146.9(5) . .
O198 Mo47 O193 103.7(5) . .
O200 Mo47 O193 151.4(5) . .
O184 Mo47 O193 73.9(4) . .
O188 Mo47 O193 74.4(4) . .
O198 Mo47 O185 171.6(5) . .
O200 Mo47 O185 82.0(5) . .
O184 Mo47 O185 82.9(4) . .
O188 Mo47 O185 77.3(4) . .
O193 Mo47 O185 69.4(4) . .
O198 Mo47 Mo28 94.0(4) . .
O200 Mo47 Mo28 138.2(4) . .
O184 Mo47 Mo28 36.7(3) . .
O188 Mo47 Mo28 113.9(3) . .
O193 Mo47 Mo28 39.8(3) . .
O185 Mo47 Mo28 83.6(3) . .
O198 Mo47 Mo45 90.0(4) . .
O200 Mo47 Mo45 135.3(4) . .
O184 Mo47 Mo45 116.4(3) . .
O188 Mo47 Mo45 34.9(3) . .
O193 Mo47 Mo45 42.9(3) . .
O185 Mo47 Mo45 81.7(3) . .
Mo28 Mo47 Mo45 80.31(5) . .
O85 Mo48 O84 106.0(6) . .
O85 Mo48 O83 97.6(5) . .
O84 Mo48 O83 100.6(5) . .
O85 Mo48 O86 98.8(5) . .
O84 Mo48 O86 103.7(5) . .
O83 Mo48 O86 145.5(5) . .
O85 Mo48 O91 104.2(5) . .
O84 Mo48 O91 149.8(5) . .
O83 Mo48 O91 73.8(5) . .
O86 Mo48 O91 72.8(4) . .
O85 Mo48 Mo12 92.2(4) . .
O84 Mo48 Mo12 138.0(4) . .
O83 Mo48 Mo12 114.4(4) . .
O86 Mo48 Mo12 35.0(3) . .
O91 Mo48 Mo12 41.1(3) . .
O85 Mo48 Mo61 92.1(4) . .
O84 Mo48 Mo61 134.4(4) . .
O83 Mo48 Mo61 34.6(4) . .
O86 Mo48 Mo61 114.6(3) . .
O91 Mo48 Mo61 42.1(3) . .
Mo12 Mo48 Mo61 80.62(5) . .
O150 Mo49 O149 105.0(5) . .
O150 Mo49 O148 100.6(5) . .
O149 Mo49 O148 96.8(5) . .
O150 Mo49 O142 93.0(5) . .
O149 Mo49 O142 100.9(5) . .
O148 Mo49 O142 154.1(4) . .
O150 Mo49 O145 158.7(5) . .
O149 Mo49 O145 93.5(5) . .
O148 Mo49 O145 87.4(4) . .
O142 Mo49 O145 72.9(4) . .
O150 Mo49 O143 90.2(5) . .
O149 Mo49 O143 163.6(4) . .
O148 Mo49 O143 74.2(4) . .
O142 Mo49 O143 83.9(4) . .
O145 Mo49 O143 72.8(4) . .
O150 Mo49 Mo64 126.7(4) . .
O149 Mo49 Mo64 88.6(4) . .
O148 Mo49 Mo64 129.2(3) . .
O142 Mo49 Mo64 33.8(3) . .
O145 Mo49 Mo64 41.8(3) . .
O143 Mo49 Mo64 86.9(3) . .
O32 Mo50 O41 104.8(5) . .
O32 Mo50 O33 102.1(5) . .
O41 Mo50 O33 96.0(5) . .
O32 Mo50 O53 92.6(5) . .
O41 Mo50 O53 100.3(5) . .
O33 Mo50 O53 154.5(4) . .
O32 Mo50 O34 156.2(5) . .
O41 Mo50 O34 95.8(4) . .
O33 Mo50 O34 87.4(4) . .
O53 Mo50 O34 71.6(4) . .
O32 Mo50 O31 89.1(5) . .
O41 Mo50 O31 164.8(5) . .
O33 Mo50 O31 74.7(4) . .
O53 Mo50 O31 84.9(4) . .
O34 Mo50 O31 72.2(4) . .
O156 Mo51 O157 106.7(5) . .
O156 Mo51 O158 97.5(5) . .
O157 Mo51 O158 99.6(5) . .
O156 Mo51 O176 99.3(5) . .
O157 Mo51 O176 95.0(5) . .
O158 Mo51 O176 153.6(4) . .
O156 Mo51 O178 92.2(4) . .
O157 Mo51 O178 159.6(4) . .
O158 Mo51 O178 85.0(4) . .
O176 Mo51 O178 74.1(4) . .
O156 Mo51 O174 161.4(4) . .
O157 Mo51 O174 90.9(4) . .
O158 Mo51 O174 73.0(4) . .
O176 Mo51 O174 84.9(4) . .
O178 Mo51 O174 71.3(4) . .
O156 Mo51 Mo52 86.4(3) . .
O157 Mo51 Mo52 130.1(3) . .
O158 Mo51 Mo52 126.7(3) . .
O176 Mo51 Mo52 35.2(3) . .
O178 Mo51 Mo52 41.7(3) . .
O174 Mo51 Mo52 86.8(3) . .
O170 Mo52 O169 104.8(5) . .
O170 Mo52 O172 102.8(5) . .
O169 Mo52 O172 97.9(5) . .
O170 Mo52 O176 100.5(5) . .
O169 Mo52 O176 97.0(5) . .
O172 Mo52 O176 148.0(5) . .
O170 Mo52 O178 151.0(4) . .
O169 Mo52 O178 104.1(5) . .
O172 Mo52 O178 75.4(5) . .
O176 Mo52 O178 73.6(4) . .
O170 Mo52 O177 80.2(4) . .
O169 Mo52 O177 174.8(5) . .
O172 Mo52 O177 82.0(4) . .
O176 Mo52 O177 80.6(4) . .
O178 Mo52 O177 70.8(4) . .
O170 Mo52 Mo57 137.1(4) . .
O169 Mo52 Mo57 93.1(4) . .
O172 Mo52 Mo57 35.2(4) . .
O176 Mo52 Mo57 115.8(3) . .
O178 Mo52 Mo57 42.6(3) . .
O177 Mo52 Mo57 83.8(3) . .
O170 Mo52 Mo51 135.1(4) . .
O169 Mo52 Mo51 91.8(4) . .
O172 Mo52 Mo51 116.1(4) . .
O176 Mo52 Mo51 35.2(3) . .
O178 Mo52 Mo51 41.2(3) . .
O177 Mo52 Mo51 83.6(3) . .
Mo57 Mo52 Mo51 81.46(5) . .
O19 Mo53 O21 104.9(5) . .
O19 Mo53 O8 96.7(5) . .
O21 Mo53 O8 100.5(5) . .
O19 Mo53 O6 100.5(5) . .
O21 Mo53 O6 94.6(5) . .
O8 Mo53 O6 153.3(5) . .
O19 Mo53 O7 93.4(4) . .
O21 Mo53 O7 159.6(4) . .
O8 Mo53 O7 85.9(4) . .
O6 Mo53 O7 72.9(4) . .
O19 Mo53 O22 161.8(4) . .
O21 Mo53 O22 91.9(5) . .
O8 Mo53 O22 73.2(4) . .
O6 Mo53 O22 84.5(4) . .
O7 Mo53 O22 71.2(4) . .
O19 Mo53 Mo39 87.1(4) . .
O21 Mo53 Mo39 128.1(4) . .
O8 Mo53 Mo39 128.5(3) . .
O6 Mo53 Mo39 33.7(3) . .
O7 Mo53 Mo39 42.7(3) . .
O22 Mo53 Mo39 87.7(3) . .
O161 Mo54 O160 104.6(6) . .
O161 Mo54 O159 101.3(6) . .
O160 Mo54 O159 98.0(5) . .
O161 Mo54 O163 101.7(6) . .
O160 Mo54 O163 98.1(5) . .
O159 Mo54 O163 147.5(5) . .
O161 Mo54 O166 152.1(5) . .
O160 Mo54 O166 103.3(5) . .
O159 Mo54 O166 74.5(4) . .
O163 Mo54 O166 74.5(5) . .
O161 Mo54 O162 82.0(5) . .
O160 Mo54 O162 173.4(5) . .
O159 Mo54 O162 80.7(4) . .
O163 Mo54 O162 80.1(4) . .
O166 Mo54 O162 70.1(4) . .
O161 Mo54 Mo19 136.0(5) . .
O160 Mo54 Mo19 92.0(4) . .
O159 Mo54 Mo19 35.3(3) . .
O163 Mo54 Mo19 116.2(4) . .
O166 Mo54 Mo19 42.0(3) . .
O162 Mo54 Mo19 83.2(2) . .
O161 Mo54 Mo59 136.8(5) . .
O160 Mo54 Mo59 92.2(5) . .
O159 Mo54 Mo59 115.6(3) . .
O163 Mo54 Mo59 35.8(4) . .
O166 Mo54 Mo59 41.4(3) . .
O162 Mo54 Mo59 82.6(3) . .
Mo19 Mo54 Mo59 81.24(6) . .
O186 Mo55 O185 106.6(6) . .
O186 Mo55 O197 103.1(5) . .
O185 Mo55 O197 100.6(5) . .
O186 Mo55 O187 100.4(6) . .
O185 Mo55 O187 100.9(5) . .
O197 Mo55 O187 141.9(5) . .
O186 Mo55 O194 84.5(5) . .
O185 Mo55 O194 168.9(5) . .
O197 Mo55 O194 77.1(4) . .
O187 Mo55 O194 75.7(4) . .
O186 Mo55 O193 171.8(5) . .
O185 Mo55 O193 81.6(4) . .
O197 Mo55 O193 75.8(4) . .
O187 Mo55 O193 76.7(4) . .
O194 Mo55 O193 87.3(4) . .
O20 Mo56 O26 106.2(5) . .
O20 Mo56 O8 97.2(5) . .
O26 Mo56 O8 100.5(5) . .
O20 Mo56 O27 99.1(6) . .
O26 Mo56 O27 94.1(6) . .
O8 Mo56 O27 154.1(5) . .
O20 Mo56 O22 160.5(5) . .
O26 Mo56 O22 92.5(5) . .
O8 Mo56 O22 73.5(4) . .
O27 Mo56 O22 84.7(5) . .
O20 Mo56 O9 92.0(5) . .
O26 Mo56 O9 159.1(5) . .
O8 Mo56 O9 86.9(4) . .
O27 Mo56 O9 72.5(5) . .
O22 Mo56 O9 70.7(4) . .
O20 Mo56 Mo62 86.2(4) . .
O26 Mo56 Mo62 127.2(4) . .
O8 Mo56 Mo62 129.2(3) . .
O27 Mo56 Mo62 33.2(4) . .
O22 Mo56 Mo62 86.8(3) . .
O9 Mo56 Mo62 42.3(3) . .
O168 Mo57 O171 106.5(6) . .
O168 Mo57 O173 97.5(6) . .
O171 Mo57 O173 102.5(6) . .
O168 Mo57 O172 99.9(5) . .
O171 Mo57 O172 90.1(6) . .
O173 Mo57 O172 154.5(5) . .
O168 Mo57 O178 93.3(5) . .
O171 Mo57 O178 156.3(5) . .
O173 Mo57 O178 87.2(4) . .
O172 Mo57 O178 73.4(5) . .
O168 Mo57 O175 164.3(5) . .
O171 Mo57 O175 88.5(5) . .
O173 Mo57 O175 74.3(5) . .
O172 Mo57 O175 84.2(4) . .
O178 Mo57 O175 73.2(4) . .
O168 Mo57 Mo52 88.6(4) . .
O171 Mo57 Mo52 124.0(4) . .
O173 Mo57 Mo52 129.1(3) . .
O172 Mo57 Mo52 33.9(3) . .
O178 Mo57 Mo52 41.9(3) . .
O175 Mo57 Mo52 86.6(3) . .
O73 Mo58 O58 104.3(5) . .
O73 Mo58 O57 99.0(5) . .
O58 Mo58 O57 104.5(5) . .
O73 Mo58 O69 99.8(5) . .
O58 Mo58 O69 99.0(5) . .
O57 Mo58 O69 145.0(4) . .
O73 Mo58 O68 103.9(4) . .
O58 Mo58 O68 151.6(4) . .
O57 Mo58 O68 73.6(4) . .
O69 Mo58 O68 73.4(4) . .
O73 Mo58 O59 175.1(4) . .
O58 Mo58 O59 80.5(4) . .
O57 Mo58 O59 78.8(4) . .
O69 Mo58 O59 79.9(4) . .
O68 Mo58 O59 71.3(3) . .
O73 Mo58 Mo29 92.2(3) . .
O58 Mo58 Mo29 138.5(4) . .
O57 Mo58 Mo29 34.5(3) . .
O69 Mo58 Mo29 115.6(3) . .
O68 Mo58 Mo29 42.4(2) . .
O59 Mo58 Mo29 83.6(2) . .
O73 Mo58 Mo22 93.7(4) . .
O58 Mo58 Mo22 132.6(4) . .
O57 Mo58 Mo22 115.6(3) . .
O69 Mo58 Mo22 34.1(3) . .
O68 Mo58 Mo22 42.1(3) . .
O59 Mo58 Mo22 83.3(2) . .
Mo29 Mo58 Mo22 82.54(5) . .
O167 Mo59 O164 106.0(6) . .
O167 Mo59 O173 98.9(6) . .
O164 Mo59 O173 101.5(6) . .
O167 Mo59 O163 99.5(6) . .
O164 Mo59 O163 91.2(6) . .
O173 Mo59 O163 153.8(5) . .
O167 Mo59 O166 94.5(5) . .
O164 Mo59 O166 156.5(5) . .
O173 Mo59 O166 86.1(4) . .
O163 Mo59 O166 74.0(4) . .
O167 Mo59 O175 165.5(5) . .
O164 Mo59 O175 87.9(5) . .
O173 Mo59 O175 74.0(5) . .
O163 Mo59 O175 83.8(4) . .
O166 Mo59 O175 72.7(4) . .
O167 Mo59 Mo54 88.2(5) . .
O164 Mo59 Mo54 125.8(5) . .
O173 Mo59 Mo54 128.2(3) . .
O163 Mo59 Mo54 34.6(3) . .
O166 Mo59 Mo54 42.1(3) . .
O175 Mo59 Mo54 86.7(3) . .
O89 Mo60 O90 104.1(6) . .
O89 Mo60 O87 96.9(5) . .
O90 Mo60 O87 99.0(6) . .
O89 Mo60 O88 99.9(6) . .
O90 Mo60 O88 92.6(7) . .
O87 Mo60 O88 156.6(5) . .
O89 Mo60 O98 94.9(5) . .
O90 Mo60 O98 158.2(6) . .
O87 Mo60 O98 89.0(4) . .
O88 Mo60 O98 73.5(5) . .
O89 Mo60 O97 164.2(5) . .
O90 Mo60 O97 90.5(5) . .
O87 Mo60 O97 74.4(4) . .
O88 Mo60 O97 85.4(5) . .
O98 Mo60 O97 72.1(4) . .
O89 Mo60 Mo65 89.5(4) . .
O90 Mo60 Mo65 127.3(5) . .
O87 Mo60 Mo65 130.1(3) . .
O88 Mo60 Mo65 34.7(4) . .
O98 Mo60 Mo65 41.1(3) . .
O97 Mo60 Mo65 86.4(3) . .
O96 Mo61 O95 104.8(7) . .
O96 Mo61 O87 100.9(6) . .
O95 Mo61 O87 97.2(5) . .
O96 Mo61 O83 94.0(6) . .
O95 Mo61 O83 99.9(6) . .
O87 Mo61 O83 153.7(5) . .
O96 Mo61 O91 157.8(6) . .
O95 Mo61 O91 94.9(5) . .
O87 Mo61 O91 86.4(4) . .
O83 Mo61 O91 72.3(4) . .
O96 Mo61 O97 90.8(6) . .
O95 Mo61 O97 163.5(5) . .
O87 Mo61 O97 74.3(4) . .
O83 Mo61 O97 84.0(4) . .
O91 Mo61 O97 70.9(4) . .
O96 Mo61 Mo48 127.5(5) . .
O95 Mo61 Mo48 88.5(4) . .
O87 Mo61 Mo48 127.9(3) . .
O83 Mo61 Mo48 33.6(3) . .
O91 Mo61 Mo48 41.5(3) . .
O97 Mo61 Mo48 86.0(3) . .
O28 Mo62 O10 105.1(6) . .
O28 Mo62 O27 102.4(7) . .
O10 Mo62 O27 100.2(6) . .
O28 Mo62 O17 99.3(6) . .
O10 Mo62 O17 96.9(6) . .
O27 Mo62 O17 147.7(5) . .
O28 Mo62 O9 151.7(5) . .
O10 Mo62 O9 103.1(5) . .
O27 Mo62 O9 75.5(5) . .
O17 Mo62 O9 74.1(4) . .
O28 Mo62 O11 82.0(5) . .
O10 Mo62 O11 172.6(5) . .
O27 Mo62 O11 79.8(5) . .
O17 Mo62 O11 79.9(4) . .
O9 Mo62 O11 69.7(4) . .
O28 Mo62 Mo40 134.7(6) . .
O10 Mo62 Mo40 90.4(4) . .
O27 Mo62 Mo40 116.6(4) . .
O17 Mo62 Mo40 35.8(3) . .
O9 Mo62 Mo40 41.5(3) . .
O11 Mo62 Mo40 83.1(2) . .
O28 Mo62 Mo56 137.3(5) . .
O10 Mo62 Mo56 92.6(5) . .
O27 Mo62 Mo56 35.4(4) . .
O17 Mo62 Mo56 117.0(3) . .
O9 Mo62 Mo56 43.2(3) . .
O11 Mo62 Mo56 83.0(3) . .
Mo40 Mo62 Mo56 82.30(6) . .
O234 Mo63 O233 105.2(6) . .
O234 Mo63 O189 97.5(6) . .
O233 Mo63 O189 99.1(6) . .
O234 Mo63 O196 101.6(6) . .
O233 Mo63 O196 93.0(7) . .
O189 Mo63 O196 154.0(5) . .
O234 Mo63 O194 91.7(5) . .
O233 Mo63 O194 159.3(6) . .
O189 Mo63 O194 90.4(4) . .
O196 Mo63 O194 71.5(5) . .
O234 Mo63 O187 160.9(4) . .
O233 Mo63 O187 93.4(5) . .
O189 Mo63 O187 74.8(4) . .
O196 Mo63 O187 81.5(5) . .
O194 Mo63 O187 71.3(4) . .
O234 Mo63 Mo66 86.4(5) . .
O233 Mo63 Mo66 125.7(5) . .
O189 Mo63 Mo66 132.5(3) . .
O196 Mo63 Mo66 33.2(4) . .
O194 Mo63 Mo66 42.1(3) . .
O187 Mo63 Mo66 86.4(3) . .
O153 Mo64 O144 105.6(6) . .
O153 Mo64 O142 101.6(5) . .
O144 Mo64 O142 100.0(6) . .
O153 Mo64 O138 99.2(5) . .
O144 Mo64 O138 97.9(6) . .
O142 Mo64 O138 147.7(4) . .
O153 Mo64 O145 148.3(5) . .
O144 Mo64 O145 106.0(6) . .
O142 Mo64 O145 75.2(4) . .
O138 Mo64 O145 74.1(4) . .
O153 Mo64 O141 78.2(5) . .
O144 Mo64 O141 176.1(5) . .
O142 Mo64 O141 80.1(4) . .
O138 Mo64 O141 80.2(4) . .
O145 Mo64 O141 70.1(4) . .
O153 Mo64 Mo26 133.7(4) . .
O144 Mo64 Mo26 93.2(4) . .
O142 Mo64 Mo26 116.6(3) . .
O138 Mo64 Mo26 35.4(3) . .
O145 Mo64 Mo26 41.7(3) . .
O141 Mo64 Mo26 83.3(3) . .
O153 Mo64 Mo49 136.0(4) . .
O144 Mo64 Mo49 94.8(5) . .
O142 Mo64 Mo49 35.5(3) . .
O138 Mo64 Mo49 116.4(3) . .
O145 Mo64 Mo49 42.5(3) . .
O141 Mo64 Mo49 82.9(3) . .
Mo26 Mo64 Mo49 81.97(6) . .
O101 Mo65 O100 104.2(6) . .
O101 Mo65 O88 102.8(7) . .
O100 Mo65 O88 98.3(6) . .
O101 Mo65 O99 99.7(6) . .
O100 Mo65 O99 97.6(5) . .
O88 Mo65 O99 148.1(5) . .
O101 Mo65 O98 150.2(5) . .
O100 Mo65 O98 105.6(5) . .
O88 Mo65 O98 74.5(5) . .
O99 Mo65 O98 74.7(4) . .
O101 Mo65 O81 80.0(5) . .
O100 Mo65 O81 175.7(5) . .
O88 Mo65 O81 81.6(5) . .
O99 Mo65 O81 80.5(4) . .
O98 Mo65 O81 70.3(4) . .
O101 Mo65 Mo13 134.6(5) . .
O100 Mo65 Mo13 93.0(4) . .
O88 Mo65 Mo13 116.0(4) . .
O99 Mo65 Mo13 35.6(3) . .
O98 Mo65 Mo13 42.0(3) . .
O81 Mo65 Mo13 83.3(2) . .
O101 Mo65 Mo60 137.2(6) . .
O100 Mo65 Mo60 94.6(5) . .
O88 Mo65 Mo60 35.6(4) . .
O99 Mo65 Mo60 115.7(3) . .
O98 Mo65 Mo60 41.3(3) . .
O81 Mo65 Mo60 82.8(3) . .
Mo13 Mo65 Mo60 81.01(6) . .
O199 Mo66 O192 107.2(7) . .
O199 Mo66 O196 98.8(7) . .
O192 Mo66 O196 99.0(6) . .
O199 Mo66 O195 101.4(6) . .
O192 Mo66 O195 101.4(5) . .
O196 Mo66 O195 145.4(5) . .
O199 Mo66 O194 150.9(6) . .
O192 Mo66 O194 101.8(5) . .
O196 Mo66 O194 73.6(5) . .
O195 Mo66 O194 75.1(4) . .
O199 Mo66 Mo44 136.0(6) . .
O192 Mo66 Mo44 91.9(4) . .
O196 Mo66 Mo44 117.3(4) . .
O195 Mo66 Mo44 35.0(3) . .
O194 Mo66 Mo44 43.8(3) . .
O199 Mo66 Mo63 133.7(5) . .
O192 Mo66 Mo63 89.8(4) . .
O196 Mo66 Mo63 35.2(4) . .
O195 Mo66 Mo63 117.4(3) . .
O194 Mo66 Mo63 42.4(3) . .
Mo44 Mo66 Mo63 83.96(6) . .
Mo25 O1 Ce3 158.0(6) . .
Mo25 O2 Ce5 159.7(5) . .
Mo25 O3 Ce4 159.5(5) . .
Mo25 O4 Ce2 160.1(6) . .
Mo39 O5 Mo23 109.9(5) . .
Mo39 O6 Mo53 111.5(5) . .
Mo23 O7 Mo39 97.3(4) . .
Mo23 O7 Mo53 151.4(5) . .
Mo39 O7 Mo53 94.2(4) . .
Mo23 O7 Mo35 103.5(4) . .
Mo39 O7 Mo35 100.6(4) . .
Mo53 O7 Mo35 100.0(4) . .
Mo53 O8 Mo56 113.3(5) . .
Mo40 O9 Mo62 95.8(4) . .
Mo40 O9 Mo56 153.2(5) . .
Mo62 O9 Mo56 94.5(4) . .
Mo40 O9 Mo35 101.9(4) . .
Mo62 O9 Mo35 101.0(4) . .
Mo56 O9 Mo35 100.3(4) . .
Mo35 O11 Mo62 104.6(5) . .
Mo23 O12 Ce2 147.0(6) . .
Mo23 O13 Ce5 156.4(5) . .
Mo40 O14 Ce3 154.4(5) . .
Mo35 O15 Mo40 110.4(5) . .
Mo35 O15 Mo23 108.4(5) . .
Mo40 O15 Mo23 93.2(4) . .
Mo23 O16 Mo40 115.5(5) . .
Mo62 O17 Mo40 108.9(6) . .
Mo35 O22 Mo56 112.0(5) . .
Mo35 O22 Mo53 111.5(5) . .
Mo56 O22 Mo53 94.3(4) . .
Mo35 O23 Mo39 108.4(5) . .
Mo40 O25 Ce2 145.4(6) . .
Mo62 O27 Mo56 111.4(6) . .
Mo41 O29 Mo17 111.6(5) . .
Mo42 O31 Mo17 111.0(5) . .
Mo42 O31 Mo50 109.8(5) . .
Mo17 O31 Mo50 93.0(4) . .
Mo50 O33 Mo17 112.1(5) . .
Mo36 O34 Mo50 153.1(5) . .
Mo36 O34 Mo34 96.2(4) . .
Mo50 O34 Mo34 96.9(4) . .
Mo36 O34 Mo42 100.2(4) . .
Mo50 O34 Mo42 100.4(4) . .
Mo34 O34 Mo42 100.6(4) . .
Mo42 O35 Mo36 110.3(5) . .
Mo42 O35 Mo43 109.9(5) . .
Mo36 O35 Mo43 92.9(4) . .
Mo43 O36 Mo17 152.1(5) . .
Mo43 O36 Mo41 96.8(4) . .
Mo17 O36 Mo41 95.6(4) . .
Mo43 O36 Mo42 102.0(4) . .
Mo17 O36 Mo42 100.4(4) . .
Mo41 O36 Mo42 99.6(4) . .
Mo41 O37 Mo43 110.2(4) . .
Mo36 O38 Mo43 114.2(5) . .
Mo36 O39 Ce4 145.8(5) . .
Mo36 O40 Ce3 154.1(6) . .
Mo43 O44 Ce4 147.7(5) . .
Mo43 O45 Ce5 156.0(6) . .
Mo36 O46 Mo34 110.0(5) . .
Mo42 O49 Mo34 105.9(5) . .
Mo42 O52 Mo41 109.1(5) . .
Mo34 O53 Mo50 111.6(5) . .
Mo29 O54 Ce2 158.0(5) . .
Mo29 O55 Ce5 146.8(6) . .
Mo15 O56 Ce4 155.4(6) . .
Mo58 O57 Mo29 111.9(5) . .
Mo14 O59 Mo58 106.7(4) . .
Mo14 O60 Mo31 106.3(5) . .
Mo31 O61 Mo32 109.6(5) . .
Mo32 O64 Mo22 114.1(5) . .
Mo29 O66 Mo15 115.5(5) . .
Mo14 O67 Mo15 110.1(5) . .
Mo14 O67 Mo29 108.8(5) . .
Mo15 O67 Mo29 91.5(4) . .
Mo58 O68 Mo29 95.8(4) . .
Mo58 O68 Mo22 96.7(4) . .
Mo29 O68 Mo22 154.4(5) . .
Mo58 O68 Mo14 100.1(4) . .
Mo29 O68 Mo14 100.1(4) . .
Mo22 O68 Mo14 99.7(4) . .
Mo58 O69 Mo22 112.6(5) . .
Mo14 O70 Mo32 110.2(5) . .
Mo14 O70 Mo22 110.6(5) . .
Mo32 O70 Mo22 93.8(4) . .
Mo15 O71 Mo31 112.5(5) . .
Mo32 O76 Mo31 96.5(4) . .
Mo32 O76 Mo15 154.0(5) . .
Mo31 O76 Mo15 96.4(4) . .
Mo32 O76 Mo14 99.7(4) . .
Mo31 O76 Mo14 100.0(4) . .
Mo15 O76 Mo14 100.1(4) . .
Mo15 O77 Ce5 146.0(5) . .
Mo13 O78 Ce4 153.3(6) . .
Mo13 O79 Ce3 147.7(6) . .
Mo12 O80 Ce3 147.7(5) . .
Mo38 O81 Mo65 106.0(5) . .
Mo48 O83 Mo61 111.8(6) . .
Mo48 O86 Mo12 110.3(5) . .
Mo61 O87 Mo60 114.8(5) . .
Mo65 O88 Mo60 109.7(6) . .
Mo12 O91 Mo48 96.8(5) . .
Mo12 O91 Mo61 150.7(5) . .
Mo48 O91 Mo61 96.3(4) . .
Mo12 O91 Mo38 101.5(4) . .
Mo48 O91 Mo38 101.0(4) . .
Mo61 O91 Mo38 101.5(5) . .
Mo38 O92 Mo12 108.1(5) . .
Mo38 O92 Mo13 107.3(5) . .
Mo12 O92 Mo13 92.6(4) . .
Mo12 O93 Mo13 116.0(5) . .
Mo12 O94 Ce2 153.2(5) . .
Mo38 O97 Mo60 109.9(5) . .
Mo38 O97 Mo61 110.4(5) . .
Mo60 O97 Mo61 91.2(4) . .
Mo65 O98 Mo60 97.6(4) . .
Mo65 O98 Mo13 96.5(5) . .
Mo60 O98 Mo13 152.0(6) . .
Mo65 O98 Mo38 101.5(5) . .
Mo60 O98 Mo38 101.0(5) . .
Mo13 O98 Mo38 99.8(4) . .
Mo65 O99 Mo13 109.4(5) . .
Mo16 O102 Ce1 156.7(6) . .
Mo16 O103 Ce8 159.8(5) . .
Mo16 O104 Ce6 160.6(5) . .
Mo16 O105 Ce7 158.7(5) . .
Mo37 O106 Ce1 157.0(6) . .
Mo37 O107 Ce7 148.0(6) . .
Mo30 O108 Ce7 146.7(5) . .
Mo30 O109 Ce8 155.4(5) . .
Mo37 O110 Mo30 114.5(5) . .
Mo27 O113 Mo20 112.3(5) . .
Mo9 O114 Mo27 106.5(5) . .
Mo9 O116 Mo10 111.1(5) . .
Mo9 O116 Mo20 110.7(4) . .
Mo10 O116 Mo20 93.5(4) . .
Mo9 O117 Mo24 108.1(5) . .
Mo24 O119 Mo10 111.0(5) . .
Mo30 O122 Mo24 109.5(5) . .
Mo30 O123 Mo24 97.1(4) . .
Mo30 O123 Mo10 153.6(5) . .
Mo24 O123 Mo10 94.8(4) . .
Mo30 O123 Mo9 101.0(4) . .
Mo24 O123 Mo9 99.9(4) . .
Mo10 O123 Mo9 100.0(4) . .
Mo10 O124 Mo20 111.6(5) . .
Mo37 O126 Mo27 97.7(4) . .
Mo37 O126 Mo20 150.0(5) . .
Mo27 O126 Mo20 94.1(4) . .
Mo37 O126 Mo9 103.1(5) . .
Mo27 O126 Mo9 101.3(4) . .
Mo20 O126 Mo9 101.4(4) . .
Mo27 O128 Mo37 110.0(5) . .
Mo9 O129 Mo30 109.0(4) . .
Mo9 O129 Mo37 107.6(5) . .
Mo30 O129 Mo37 93.0(4) . .
Mo11 O131 Ce6 146.9(6) . .
Mo26 O132 Ce6 148.3(6) . .
Mo11 O133 Ce1 152.2(5) . .
Mo26 O134 Ce8 156.7(5) . .
Mo11 O135 Mo26 115.1(5) . .
Mo33 O136 Mo11 111.0(5) . .
Mo18 O137 Mo11 107.8(4) . .
Mo18 O137 Mo26 109.8(4) . .
Mo11 O137 Mo26 92.1(4) . .
Mo64 O138 Mo26 109.4(5) . .
Mo18 O140 Mo33 108.6(4) . .
Mo18 O141 Mo64 106.6(5) . .
Mo64 O142 Mo49 110.7(5) . .
Mo18 O143 Mo49 109.2(5) . .
Mo18 O143 Mo21 109.1(5) . .
Mo49 O143 Mo21 94.1(4) . .
Mo26 O145 Mo64 95.9(4) . .
Mo26 O145 Mo49 153.2(6) . .
Mo64 O145 Mo49 95.6(4) . .
Mo26 O145 Mo18 102.1(4) . .
Mo64 O145 Mo18 100.1(4) . .
Mo49 O145 Mo18 99.6(4) . .
Mo11 O146 Mo21 151.2(5) . .
Mo11 O146 Mo33 97.1(4) . .
Mo21 O146 Mo33 96.0(4) . .
Mo11 O146 Mo18 101.7(4) . .
Mo21 O146 Mo18 100.9(4) . .
Mo33 O146 Mo18 100.8(4) . .
Mo49 O148 Mo21 113.9(5) . .
Mo33 O152 Mo21 112.5(5) . .
Mo19 O154 Ce8 147.2(6) . .
Mo19 O155 Ce6 156.5(6) . .
Mo51 O156 Ce7 154.8(6) . .
Mo51 O157 Ce8 146.8(5) . .
Mo51 O158 Mo19 112.8(5) . .
Mo54 O159 Mo19 110.6(6) . .
Mo46 O162 Mo54 106.9(5) . .
Mo54 O163 Mo59 109.6(6) . .
Mo59 O166 Mo19 153.1(5) . .
Mo59 O166 Mo54 96.5(4) . .
Mo19 O166 Mo54 95.5(4) . .
Mo59 O166 Mo46 101.5(4) . .
Mo19 O166 Mo46 100.1(4) . .
Mo54 O166 Mo46 99.5(4) . .
Mo52 O172 Mo57 110.9(6) . .
Mo57 O173 Mo59 115.2(6) . .
Mo46 O174 Mo19 111.5(5) . .
Mo46 O174 Mo51 110.0(5) . .
Mo19 O174 Mo51 93.8(4) . .
Mo46 O175 Mo59 108.5(5) . .
Mo46 O175 Mo57 107.7(5) . .
Mo59 O175 Mo57 92.0(4) . .
Mo51 O176 Mo52 109.6(5) . .
Mo46 O177 Mo52 107.7(5) . .
Mo51 O178 Mo52 97.1(4) . .
Mo51 O178 Mo57 152.4(5) . .
Mo52 O178 Mo57 95.5(4) . .
Mo51 O178 Mo46 101.9(4) . .
Mo52 O178 Mo46 99.6(4) . .
Mo57 O178 Mo46 100.2(4) . .
Mo28 O179 Ce7 154.0(5) . .
Mo28 O180 Mo44 115.6(5) . .
Mo44 O181 Ce6 156.8(5) . .
Mo28 O182 Ce1 145.0(6) . .
Mo44 O183 Ce1 146.0(6) . .
Mo47 O184 Mo28 109.6(5) . .
Mo55 O185 Mo47 107.9(5) . .
Mo55 O187 Mo45 110.4(5) . .
Mo55 O187 Mo63 110.7(5) . .
Mo45 O187 Mo63 92.5(4) . .
Mo47 O188 Mo45 110.6(5) . .
Mo63 O189 Mo45 113.6(5) . .
Mo28 O193 Mo47 98.3(4) . .
Mo28 O193 Mo45 151.2(5) . .
Mo47 O193 Mo45 95.1(4) . .
Mo28 O193 Mo55 102.2(4) . .
Mo47 O193 Mo55 101.1(4) . .
Mo45 O193 Mo55 100.1(4) . .
Mo66 O194 Mo63 95.6(4) . .
Mo66 O194 Mo44 93.5(4) . .
Mo63 O194 Mo44 155.0(6) . .
Mo66 O194 Mo55 102.2(5) . .
Mo63 O194 Mo55 102.2(4) . .
Mo44 O194 Mo55 98.6(4) . .
Mo44 O195 Mo66 107.8(5) . .
Mo66 O196 Mo63 111.6(6) . .
Mo55 O197 Mo44 110.8(5) . .
Mo55 O197 Mo28 109.8(5) . .
Mo44 O197 Mo28 93.6(4) . .
Mo33 O223 Ce6 155.1(5) 2_656 .

loop_
_geom_bond_atom_site_label_1
_geom_bond_atom_site_label_2
_geom_bond_distance
_geom_bond_site_symmetry_2
Ce1 O102 2.417(11) .
Ce1 O182 2.454(12) .
Ce1 O229 2.482(11) .
Ce1 O133 2.483(9) .
Ce1 O228 2.517(10) .
Ce1 O227 2.526(10) .
Ce1 O106 2.562(9) .
Ce1 O183 2.590(11) .
Ce1 O226 2.624(10) .
Ce2 O94 2.460(10) .
Ce2 O4 2.463(11) .
Ce2 O207 2.464(10) .
Ce2 O12 2.490(9) .
Ce2 O25 2.519(12) .
Ce2 O54 2.534(10) .
Ce2 O205 2.544(11) .
Ce2 O208 2.548(11) .
Ce2 O206 2.551(12) .
Ce3 O1 2.416(10) .
Ce3 O80 2.479(11) .
Ce3 O40 2.488(10) .
Ce3 O201 2.517(12) .
Ce3 O79 2.530(11) .
Ce3 O204 2.545(10) .
Ce3 O202 2.558(11) .
Ce3 O14 2.561(10) .
Ce3 O203 2.588(11) .
Ce4 O3 2.435(10) .
Ce4 O214 2.483(10) .
Ce4 O44 2.488(9) .
Ce4 O213 2.511(11) .
Ce4 O215 2.521(11) .
Ce4 O78 2.532(10) .
Ce4 O56 2.534(11) .
Ce4 O212 2.540(11) .
Ce4 O39 2.556(9) .
Ce5 O2 2.412(10) .
Ce5 O55 2.490(11) .
Ce5 O45 2.507(10) .
Ce5 O210 2.519(11) .
Ce5 O77 2.539(11) .
Ce5 O211 2.574(11) .
Ce5 O13 2.576(10) .
Ce5 O209 2.581(11) .
Ce5 O230 2.617(12) .
Ce6 O131 2.471(11) .
Ce6 O155 2.482(10) .
Ce6 O223 2.487(10) .
Ce6 O132 2.503(11) .
Ce6 O104 2.515(9) .
Ce6 O222 2.531(11) .
Ce6 O181 2.549(11) .
Ce6 O224 2.586(13) .
Ce6 O225 2.720(14) .
Ce7 O107 2.435(11) .
Ce7 O105 2.487(10) .
Ce7 O231 2.509(10) .
Ce7 O232 2.516(11) .
Ce7 O156 2.520(9) .
Ce7 O179 2.529(10) .
Ce7 O108 2.533(9) .
Ce7 O220 2.562(10) .
Ce7 O221 2.649(10) .
Ce8 O103 2.434(10) .
Ce8 O216 2.505(11) .
Ce8 O157 2.510(11) .
Ce8 O218 2.519(9) .
Ce8 O219 2.531(12) .
Ce8 O109 2.542(10) .
Ce8 O154 2.543(10) .
Ce8 O134 2.543(11) .
Ce8 O217 2.560(11) .
Mo9 O117 1.723(10) .
Mo9 O114 1.730(11) .
Mo9 O116 1.901(10) .
Mo9 O129 1.909(10) .
Mo9 O126 2.220(11) .
Mo9 O123 2.262(11) .
Mo10 O118 1.721(10) .
Mo10 O121 1.728(11) .
Mo10 O124 1.939(10) .
Mo10 O119 1.984(11) .
Mo10 O123 2.184(11) .
Mo10 O116 2.225(10) .
Mo10 Mo24 3.194(2) .
Mo11 O131 1.724(10) .
Mo11 O133 1.747(10) .
Mo11 O135 1.905(10) .
Mo11 O136 2.013(11) .
Mo11 O146 2.095(11) .
Mo11 O137 2.233(9) .
Mo11 Mo33 3.197(2) .
Mo11 Mo26 3.219(2) .
Mo12 O80 1.732(11) .
Mo12 O94 1.745(10) .
Mo12 O93 1.873(10) .
Mo12 O86 1.941(9) .
Mo12 O91 2.102(11) .
Mo12 O92 2.239(11) .
Mo12 Mo48 3.174(2) .
Mo13 O78 1.713(10) .
Mo13 O79 1.739(11) .
Mo13 O93 1.951(10) .
Mo13 O99 1.969(10) .
Mo13 O98 2.149(11) .
Mo13 O92 2.248(11) .
Mo13 Mo65 3.190(2) .
Mo14 O59 1.741(9) .
Mo14 O60 1.751(10) .
Mo14 O67 1.898(10) .
Mo14 O70 1.900(10) .
Mo14 O76 2.272(10) .
Mo14 O68 2.279(10) .
Mo15 O56 1.720(11) .
Mo15 O77 1.723(11) .
Mo15 O66 1.918(11) .
Mo15 O71 1.928(10) .
Mo15 O76 2.150(9) .
Mo15 O67 2.232(10) .
Mo15 Mo31 3.206(2) .
Mo16 O105 1.725(10) .
Mo16 O104 1.739(10) .
Mo16 O103 1.754(10) .
Mo16 O102 1.777(10) .
Mo17 O43 1.680(10) .
Mo17 O51 1.710(11) .
Mo17 O33 1.969(10) .
Mo17 O29 1.985(11) .
Mo17 O36 2.173(10) .
Mo17 O31 2.221(10) .
Mo18 O141 1.714(11) .
Mo18 O140 1.733(10) .
Mo18 O143 1.901(11) .
Mo18 O137 1.914(10) .
Mo18 O146 2.231(10) .
Mo18 O145 2.250(11) .
Mo19 O154 1.717(11) .
Mo19 O155 1.718(10) .
Mo19 O158 1.954(10) .
Mo19 O159 1.973(11) .
Mo19 O166 2.151(11) .
Mo19 O174 2.181(10) .
Mo19 Mo54 3.198(2) .
Mo20 O115 1.734(11) .
Mo20 O127 1.740(11) .
Mo20 O113 1.968(10) .
Mo20 O124 2.003(11) .
Mo20 O126 2.200(11) .
Mo20 O116 2.252(10) .
Mo20 Mo27 3.213(2) .
Mo21 O151 1.684(11) .
Mo21 O147 1.702(11) .
Mo21 O152 1.962(10) .
Mo21 O148 1.987(10) .
Mo21 O146 2.156(11) .
Mo21 O143 2.244(11) .
Mo21 Mo33 3.216(2) .
Mo22 O63 1.705(11) .
Mo22 O65 1.734(11) .
Mo22 O69 1.942(9) .
Mo22 O64 1.943(11) .
Mo22 O68 2.162(10) .
Mo22 O70 2.222(11) .
Mo22 Mo58 3.200(2) .
Mo23 O13 1.680(10) .
Mo23 O12 1.692(9) .
Mo23 O16 1.895(10) .
Mo23 O5 1.957(10) .
Mo23 O7 2.053(10) .
Mo23 O15 2.264(11) .
Mo23 Mo39 3.180(2) .
Mo24 O130 1.718(12) .
Mo24 O120 1.721(10) .
Mo24 O119 1.890(11) .
Mo24 O122 1.987(11) .
Mo24 O123 2.154(9) .
Mo24 O117 2.423(11) .
Mo24 Mo30 3.192(2) .
Mo25 O4 1.747(11) .
Mo25 O2 1.764(10) .
Mo25 O1 1.765(11) .
Mo25 O3 1.782(10) .
Mo26 O134 1.711(11) .
Mo26 O132 1.745(11) .
Mo26 O135 1.909(10) .
Mo26 O138 1.953(9) .
Mo26 O145 2.124(11) .
Mo26 O137 2.237(10) .
Mo26 Mo64 3.176(2) .
Mo27 O111 1.690(11) .
Mo27 O112 1.708(10) .
Mo27 O113 1.900(11) .
Mo27 O128 1.923(10) .
Mo27 O126 2.190(10) .
Mo27 O114 2.488(11) .
Mo27 Mo37 3.203(2) .
Mo28 O179 1.725(10) .
Mo28 O182 1.766(12) .
Mo28 O180 1.852(10) .
Mo28 O184 2.027(10) .
Mo28 O193 2.069(10) .
Mo28 O197 2.248(10) .
Mo28 Mo47 3.195(2) .
Mo29 O54 1.737(10) .
Mo29 O55 1.737(11) .
Mo29 O66 1.891(10) .
Mo29 O57 1.931(10) .
Mo29 O68 2.143(9) .
Mo29 O67 2.263(10) .
Mo29 Mo58 3.163(2) .
Mo30 O109 1.698(11) .
Mo30 O108 1.742(10) .
Mo30 O122 1.923(10) .
Mo30 O110 1.960(10) .
Mo30 O123 2.104(11) .
Mo30 O129 2.226(11) .
Mo31 O74 1.717(11) .
Mo31 O72 1.723(10) .
Mo31 O61 1.921(12) .
Mo31 O71 1.928(10) .
Mo31 O76 2.149(10) .
Mo31 O60 2.450(11) .
Mo31 Mo32 3.204(2) .
Mo32 O75 1.708(11) .
Mo32 O62 1.734(12) .
Mo32 O64 1.913(11) .
Mo32 O61 2.001(12) .
Mo32 O76 2.144(9) .
Mo32 O70 2.210(10) .
Mo33 O139 1.703(11) .
Mo33 O223 1.745(10) 2_656
Mo33 O136 1.864(12) .
Mo33 O152 1.906(10) .
Mo33 O146 2.171(10) .
Mo33 O140 2.416(10) .
Mo34 O47 1.731(11) .
Mo34 O42 1.756(11) .
Mo34 O53 1.869(11) .
Mo34 O46 1.956(11) .
Mo34 O34 2.154(10) .
Mo34 O49 2.470(12) .
Mo34 Mo36 3.203(2) .
Mo35 O11 1.728(11) .
Mo35 O23 1.729(11) .
Mo35 O15 1.887(11) .
Mo35 O22 1.890(12) .
Mo35 O9 2.220(11) .
Mo35 O7 2.242(10) .
Mo36 O40 1.722(10) .
Mo36 O39 1.724(9) .
Mo36 O38 1.920(9) .
Mo36 O46 1.953(10) .
Mo36 O34 2.149(11) .
Mo36 O35 2.230(10) .
Mo37 O106 1.721(9) .
Mo37 O107 1.756(11) .
Mo37 O110 1.891(11) .
Mo37 O128 1.986(9) .
Mo37 O126 2.060(10) .
Mo37 O129 2.241(10) .
Mo38 O82 1.729(12) .
Mo38 O81 1.745(11) .
Mo38 O97 1.871(12) .
Mo38 O92 1.925(11) .
Mo38 O98 2.252(10) .
Mo38 O91 2.254(11) .
Mo39 O18 1.700(10) .
Mo39 O24 1.723(10) .
Mo39 O6 1.913(11) .
Mo39 O5 1.928(11) .
Mo39 O7 2.182(10) .
Mo39 O23 2.438(11) .
Mo39 Mo53 3.210(2) .
Mo40 O14 1.695(10) .
Mo40 O25 1.722(11) .
Mo40 O16 1.944(11) .
Mo40 O17 1.964(11) .
Mo40 O9 2.115(11) .
Mo40 O15 2.207(11) .
Mo40 Mo62 3.177(2) .
Mo41 O48 1.701(11) .
Mo41 O30 1.736(11) .
Mo41 O29 1.921(10) .
Mo41 O37 1.931(10) .
Mo41 O36 2.189(10) .
Mo41 O52 2.412(10) .
Mo41 Mo43 3.202(2) .
Mo42 O52 1.702(10) .
Mo42 O49 1.734(11) .
Mo42 O35 1.867(11) .
Mo42 O31 1.880(10) .
Mo42 O36 2.233(11) .
Mo42 O34 2.243(10) .
Mo43 O45 1.715(10) .
Mo43 O44 1.737(9) .
Mo43 O38 1.934(9) .
Mo43 O37 1.974(9) .
Mo43 O36 2.093(10) .
Mo43 O35 2.232(11) .
Mo44 O181 1.717(10) .
Mo44 O183 1.726(12) .
Mo44 O195 1.899(10) .
Mo44 O180 1.988(10) .
Mo44 O194 2.186(10) .
Mo44 O197 2.211(12) .
Mo44 Mo66 3.152(2) .
Mo45 O191 1.730(11) .
Mo45 O190 1.747(11) .
Mo45 O189 1.943(11) .
Mo45 O188 1.961(11) .
Mo45 O193 2.195(11) .
Mo45 O187 2.239(11) .
Mo45 Mo47 3.208(2) .
Mo46 O162 1.711(11) .
Mo46 O177 1.743(10) .
Mo46 O174 1.878(11) .
Mo46 O175 1.925(11) .
Mo46 O178 2.232(10) .
Mo46 O166 2.232(10) .
Mo47 O198 1.720(12) .
Mo47 O200 1.740(12) .
Mo47 O184 1.882(11) .
Mo47 O188 1.942(12) .
Mo47 O193 2.153(10) .
Mo47 O185 2.455(11) .
Mo48 O85 1.710(12) .
Mo48 O84 1.715(12) .
Mo48 O83 1.913(12) .
Mo48 O86 1.928(11) .
Mo48 O91 2.142(11) .
Mo48 Mo61 3.210(2) .
Mo49 O150 1.713(11) .
Mo49 O149 1.716(11) .
Mo49 O148 1.930(11) .
Mo49 O142 1.994(11) .
Mo49 O145 2.180(11) .
Mo49 O143 2.243(10) .
Mo49 Mo64 3.209(2) .
Mo50 O32 1.734(12) .
Mo50 O41 1.734(11) .
Mo50 O33 1.934(10) .
Mo50 O53 2.025(11) .
Mo50 O34 2.152(11) .
Mo50 O31 2.242(10) .
Mo51 O156 1.707(10) .
Mo51 O157 1.752(11) .
Mo51 O158 1.927(9) .
Mo51 O176 1.961(10) .
Mo51 O178 2.127(11) .
Mo51 O174 2.246(10) .
Mo51 Mo52 3.205(2) .
Mo52 O170 1.695(12) .
Mo52 O169 1.739(11) .
Mo52 O172 1.911(12) .
Mo52 O176 1.962(11) .
Mo52 O178 2.150(11) .
Mo52 O177 2.378(11) .
Mo52 Mo57 3.204(2) .
Mo53 O19 1.704(11) .
Mo53 O21 1.727(11) .
Mo53 O8 1.940(11) .
Mo53 O6 1.972(11) .
Mo53 O7 2.200(9) .
Mo53 O22 2.219(11) .
Mo54 O161 1.708(13) .
Mo54 O160 1.719(12) .
Mo54 O159 1.917(12) .
Mo54 O163 1.939(12) .
Mo54 O166 2.168(11) .
Mo54 O162 2.433(11) .
Mo54 Mo59 3.213(3) .
Mo55 O186 1.721(12) .
Mo55 O185 1.727(11) .
Mo55 O197 1.861(11) .
Mo55 O187 1.911(10) .
Mo55 O194 2.242(11) .
Mo55 O193 2.258(11) .
Mo56 O20 1.715(11) .
Mo56 O26 1.736(12) .
Mo56 O8 1.943(12) .
Mo56 O27 1.997(13) .
Mo56 O22 2.206(11) .
Mo56 O9 2.206(11) .
Mo56 Mo62 3.210(3) .
Mo57 O168 1.694(11) .
Mo57 O171 1.730(11) .
Mo57 O173 1.900(13) .
Mo57 O172 1.978(12) .
Mo57 O178 2.179(11) .
Mo57 O175 2.257(12) .
Mo58 O73 1.704(10) .
Mo58 O58 1.737(11) .
Mo58 O57 1.887(10) .
Mo58 O69 1.904(9) .
Mo58 O68 2.121(10) .
Mo58 O59 2.435(9) .
Mo59 O167 1.729(12) .
Mo59 O164 1.734(12) .
Mo59 O173 1.934(12) .
Mo59 O163 1.995(13) .
Mo59 O166 2.140(11) .
Mo59 O175 2.243(11) .
Mo60 O89 1.682(12) .
Mo60 O90 1.736(13) .
Mo60 O87 1.947(12) .
Mo60 O88 1.982(13) .
Mo60 O98 2.132(11) .
Mo60 O97 2.252(11) .
Mo60 Mo65 3.205(3) .
Mo61 O96 1.701(13) .
Mo61 O95 1.738(12) .
Mo61 O87 1.904(11) .
Mo61 O83 1.964(12) .
Mo61 O91 2.167(11) .
Mo61 O97 2.289(13) .
Mo62 O28 1.706(14) .
Mo62 O10 1.736(14) .
Mo62 O27 1.889(14) .
Mo62 O17 1.940(13) .
Mo62 O9 2.166(12) .
Mo62 O11 2.507(11) .
Mo63 O234 1.708(13) .
Mo63 O233 1.713(11) .
Mo63 O189 1.924(11) .
Mo63 O196 1.971(14) .
Mo63 O194 2.154(10) .
Mo63 O187 2.243(10) .
Mo63 Mo66 3.181(3) .
Mo64 O153 1.702(13) .
Mo64 O144 1.740(11) .
Mo64 O142 1.907(13) .
Mo64 O138 1.937(11) .
Mo64 O145 2.151(10) .
Mo64 O141 2.459(12) .
Mo65 O101 1.717(13) .
Mo65 O100 1.722(12) .
Mo65 O88 1.937(14) .
Mo65 O99 1.940(11) .
Mo65 O98 2.127(11) .
Mo65 O81 2.466(12) .
Mo66 O199 1.698(13) .
Mo66 O192 1.700(13) .
Mo66 O196 1.874(14) .
Mo66 O195 2.002(11) .
Mo66 O194 2.142(11) .
O223 Mo33 1.745(10) 2_656
